data_7245449
loop_
_publ_author_name
'Dworzak, Michael R.'
'Rowland, Casey A.'
'Yap, Glenn P. A.'
'Bloch, Eric D.'

_publ_section_title
;
 Controlling phase in low-nuclearity calixarene-capped porous coordination
 cages with ligand functionalization
;
_journal_name_full CrystEngComm
_journal_paper_doi 10.1039/D2CE00861K
_journal_year 2022
_chemical_formula_moiety 'C142 H157 N6 Ni6 O38 S8, 16[C3H7NO]'
_chemical_formula_sum 'C190 H269 N22 Ni6 O54 S8'
_chemical_formula_weight 4334.00
_space_group_crystal_system monoclinic
_space_group_IT_number 15
_space_group_name_Hall '-C 2yc'
_space_group_name_H-M_alt 'C 1 2/c 1'
_atom_sites_solution_hydrogens geom
_atom_sites_solution_primary dual
_audit_creation_date 2021-03-17
_audit_creation_method
;
Olex2 1.3
(compiled 2020.11.12 svn.r5f609507 for OlexSys, GUI svn.r6272)
;
_audit_update_record
;
2022-06-23 deposited with the CCDC.	2022-08-15 downloaded from the CCDC.
;
_cell_angle_alpha 90
_cell_angle_beta 102.204(12)
_cell_angle_gamma 90
_cell_formula_units_Z 8
_cell_length_a 46.824(10)
_cell_length_b 23.576(5)
_cell_length_c 40.269(9)
_cell_measurement_reflns_used 8728
_cell_measurement_temperature 120.0
_cell_measurement_theta_max 58.89
_cell_measurement_theta_min 2.48
_cell_volume 43449(16)
_computing_molecular_graphics 'Olex2 1.3 (Dolomanov et al., 2009)'
_computing_publication_material 'Olex2 1.3 (Dolomanov et al., 2009)'
_computing_structure_refinement 'XL  (Sheldrick, 2008)'
_computing_structure_solution 'SHELXT  (Sheldrick, 2015)'
_diffrn_ambient_temperature 120.0
_diffrn_measured_fraction_theta_full 0.964
_diffrn_measured_fraction_theta_max 0.964
_diffrn_measurement_device_type 'Bruker APEX-II CCD'
_diffrn_measurement_method '\f and \w scans'
_diffrn_radiation_type CuK\a
_diffrn_radiation_wavelength 1.54178
_diffrn_reflns_av_R_equivalents 0.1028
_diffrn_reflns_av_unetI/netI 0.1091
_diffrn_reflns_Laue_measured_fraction_full 0.964
_diffrn_reflns_Laue_measured_fraction_max 0.964
_diffrn_reflns_limit_h_max 46
_diffrn_reflns_limit_h_min -52
_diffrn_reflns_limit_k_max 16
_diffrn_reflns_limit_k_min -26
_diffrn_reflns_limit_l_max 44
_diffrn_reflns_limit_l_min -37
_diffrn_reflns_number 95491
_diffrn_reflns_point_group_measured_fraction_full 0.964
_diffrn_reflns_point_group_measured_fraction_max 0.964
_diffrn_reflns_theta_full 59.120
_diffrn_reflns_theta_max 59.120
_diffrn_reflns_theta_min 2.108
_diffrn_standards_number 0
_exptl_absorpt_coefficient_mu 1.948
_exptl_absorpt_correction_T_max 0.7516
_exptl_absorpt_correction_T_min 0.5067
_exptl_absorpt_correction_type multi-scan
_exptl_absorpt_process_details
;
SADABS-2016/2 (Bruker,2016) was used for absorption correction.
wR2(int) was 0.1819 before and 0.1052 after correction.
The Ratio of minimum to maximum transmission is 0.6742.
The \l/2 correction factor is Not present.
;
_exptl_crystal_colour colourless
_exptl_crystal_colour_primary colourless
_exptl_crystal_density_diffrn 1.325
_exptl_crystal_description plate
_exptl_crystal_F_000 18328
_exptl_crystal_size_max 0.259
_exptl_crystal_size_mid 0.242
_exptl_crystal_size_min 0.046
_refine_diff_density_max 1.691
_refine_diff_density_min -1.428
_refine_diff_density_rms 0.095
_refine_ls_extinction_method none
_refine_ls_goodness_of_fit_ref 1.052
_refine_ls_hydrogen_treatment constr
_refine_ls_matrix_type full
_refine_ls_number_parameters 1819
_refine_ls_number_reflns 30269
_refine_ls_number_restraints 3177
_refine_ls_restrained_S_all 1.062
_refine_ls_R_factor_all 0.1496
_refine_ls_R_factor_gt 0.1039
_refine_ls_shift/su_max 0.002
_refine_ls_shift/su_mean 0.000
_refine_ls_structure_factor_coef Fsqd
_refine_ls_weighting_details 'w=1/[\s^2^(Fo^2^)+(0.1925P)^2^+75.2762P] where P=(Fo^2^+2Fc^2^)/3'
_refine_ls_weighting_scheme calc
_refine_ls_wR_factor_gt 0.3000
_refine_ls_wR_factor_ref 0.3344
_reflns_Friedel_coverage 0.000
_reflns_number_gt 16834
_reflns_number_total 30269
_reflns_threshold_expression 'I > 2\s(I)'
_cod_data_source_file d2ce00861k2.cif
_cod_data_source_block eric497
_cod_original_cell_volume 43450(16)
_cod_database_code 7245449
_shelx_shelxl_version_number 2018/3
_shelx_space_group_comment
;
The symmetry employed for this shelxl refinement is uniquely defined
by the following loop, which should always be used as a source of
symmetry information in preference to the above space-group names.
They are only intended as comments.
;
_shelx_estimated_absorpt_t_max 0.916
_shelx_estimated_absorpt_t_min 0.632
_olex2_refinement_description
;
1. Fixed Uiso
 At 1.2 times of:
  All C(H) groups, All C(H,H) groups
 At 1.5 times of:
  All C(H,H,H) groups
2. Restrained distances
 C102-C104 = C102-C105 = C102-C103 = C67-C70
 1.534 with sigma of 0.02
 C104-C105 = C104-C103 = C105-C103
 -2.5 with sigma of 0.02
 C77-C78 \\sim C77-C79 \\sim C77-C80
 with sigma of 0.02
 C78-C79 \\sim C79-C80 \\sim C80-C78
 with sigma of 0.02
 C140-O18 \\sim C140-O38 \\sim C140-O28 \\sim C140-O19
 with sigma of 0.02
3. Uiso/Uaniso restraints and constraints
All non-hydrogen atoms have similar U: within 2A with sigma of 0.01 and sigma
for terminal atoms of 0.02 within 2A
O30 \\sim C140 \\sim N6 \\sim C141 \\sim C142: within 2A with sigma of 0.002
and sigma for terminal atoms of 0.004 within 2A
4. Rigid body (RIGU) restrains
 All non-hydrogen atoms
 with sigma for 1-2 distances of 0.01 and sigma for 1-3 distances of 0.01
 O30, C140, N6, C141, C142
 with sigma for 1-2 distances of 0.002 and sigma for 1-3 distances of 0.002
5.a Free rotating group:
 O30(C140,N6,C141,C142)
5.b Secondary CH2 refined with riding coordinates:
 C120(H12A,H12B)
5.c Me refined with riding coordinates:
 C141(H14A,H14B,H14C), C142(H14D,H14E,H14F), C68(H68A,H68B,H68C), C69(H69A,
 H69B,H69C), C70(H70A,H70B,H70C), C78(H78A,H78B,H78C), C79(H79A,H79B,H79C),
 C80(H80A,H80B,H80C), C103(H10D,H10E,H10F), C104(H10G,H10H,H10I), C105(H10J,
 H10K,H10L)
5.d Aromatic/amide H refined with riding coordinates:
 C140(H140), C2(H2), C4(H4), C12(H12), C14(H14), C22(H22), C24(H24), C32(H32),
 C34(H34), C42(H42), C44(H44), C52(H52), C54(H54), C62(H62), C64(H64), C72(H72),
  C74(H74), C83(H83), C85(H85), C86(H86), C89(H89), C90(H90), C92(H92),
 C95(H95), C96(H96), C97(H97), C99(H99), C100(H100), C108(H108), C110(H110),
 C111(H111), C114(H114), C115(H115), C117(H117), C121(H121), C122(H122),
 C124(H124), C125(H125), C131(H131), C134(H134), C137(H137)
5.e Idealised Me refined as rotating group:
 C8(H8A,H8B,H8C), C9(H9A,H9B,H9C), C10(H10A,H10B,H10C), C18(H18A,H18B,H18C),
 C19(H19A,H19B,H19C), C20(H20A,H20B,H20C), C28(H28A,H28B,H28C), C29(H29A,H29B,
 H29C), C30(H30A,H30B,H30C), C38(H38A,H38B,H38C), C39(H39A,H39B,H39C), C40(H40A,
 H40B,H40C), C48(H48A,H48B,H48C), C49(H49A,H49B,H49C), C50(H50A,H50B,H50C),
 C58(H58A,H58B,H58C), C59(H59A,H59B,H59C), C60(H60A,H60B,H60C), C128(H12C,H12D,
 H12E), C129(H12F,H12G,H12H), C130(H13A,H13B,H13C), C132(H13D,H13E,H13F),
 C133(H13G,H13H,H13I), C135(H13J,H13K,H13L), C136(H13M,H13N,H13O), C138(H13P,
 H13Q,H13R), C139(H13S,H13T,H13U)
;
_smtbx_masks_special_details
;
A solvent mask was calculated and 5317 electrons were 
found in a volume of 19502\%A^3^ in 1 void per unit cell. 
This is consistent with the presence of 
16[C3H7NO] per Asymmetric Unit 
which account for 5120 electrons 
per unit cell.
;
_smtbx_masks_void_probe_radius 1.2
_smtbx_masks_void_truncation_radius 1.2
_olex2_submission_special_instructions 'No special instructions were received'

loop_
_space_group_symop_operation_xyz
'x, y, z'
'-x, y, -z+1/2'
'x+1/2, y+1/2, z'
'-x+1/2, y+1/2, -z+1/2'
'-x, -y, -z'
'x, -y, z-1/2'
'-x+1/2, -y+1/2, -z'
'x+1/2, -y+1/2, z-1/2'

loop_
_atom_site_label
_atom_site_type_symbol
_atom_site_fract_x
_atom_site_fract_y
_atom_site_fract_z
_atom_site_U_iso_or_equiv
_atom_site_adp_type
_atom_site_occupancy
_atom_site_site_symmetry_order
_atom_site_calc_flag
_atom_site_refinement_flags_posn
_atom_site_refinement_flags_adp
_atom_site_refinement_flags_occupancy
_atom_site_disorder_assembly
_atom_site_disorder_group
Ni1 Ni 0.69552(3) 0.79712(5) 0.32834(3) 0.0520(4) Uani 1 1 d . . . . .
Ni2 Ni 0.66937(3) 0.89457(5) 0.28722(4) 0.0561(4) Uani 1 1 d . U . . .
Ni3 Ni 0.73986(3) 0.88365(5) 0.35398(3) 0.0545(4) Uani 1 1 d . U . . .
Ni4 Ni 0.61556(3) 0.48104(5) 0.43611(4) 0.0590(4) Uani 1 1 d . U . . .
Ni5 Ni 0.62594(3) 0.43616(5) 0.50629(4) 0.0591(4) Uani 1 1 d . U . . .
Ni6 Ni 0.55649(3) 0.44116(6) 0.43896(4) 0.0699(5) Uani 1 1 d . . . . .
S1 S 0.74408(5) 1.03755(8) 0.27854(6) 0.0614(6) Uani 1 1 d . U . . .
S2 S 0.66372(5) 0.88485(8) 0.20844(6) 0.0600(6) Uani 1 1 d . U . . .
S3 S 0.71692(5) 0.70254(7) 0.28725(5) 0.0516(5) Uani 1 1 d . U . . .
S4 S 0.80338(5) 0.85803(8) 0.34648(6) 0.0586(6) Uani 1 1 d . U . . .
S5 S 0.55973(6) 0.27580(10) 0.51859(9) 0.0876(8) Uani 1 1 d . U . . .
S6 S 0.67323(5) 0.34298(8) 0.52365(6) 0.0565(5) Uani 1 1 d . U . . .
S7 S 0.64546(6) 0.41311(10) 0.38786(6) 0.0729(7) Uani 1 1 d . U . . .
S8 S 0.52983(7) 0.35143(11) 0.38534(9) 0.0959(9) Uani 1 1 d . U . . .
O1 O 0.75330(14) 1.09234(19) 0.26828(14) 0.0661(16) Uani 1 1 d . U . . .
O2 O 0.72622(14) 1.0355(2) 0.30407(15) 0.0661(16) Uani 1 1 d . U . . .
O3 O 0.70419(13) 0.9325(2) 0.27129(14) 0.0577(14) Uani 1 1 d . U . . .
O4 O 0.64847(14) 0.8976(2) 0.23570(15) 0.0671(15) Uani 1 1 d . U . . .
O5 O 0.64645(14) 0.8853(2) 0.17438(15) 0.0683(16) Uani 1 1 d . U . . .
O6 O 0.68598(12) 0.81863(19) 0.27744(13) 0.0530(13) Uani 1 1 d . U . . .
O7 O 0.70071(12) 0.71594(19) 0.31307(13) 0.0542(13) Uani 1 1 d . U . . .
O8 O 0.71905(13) 0.64325(18) 0.27938(14) 0.0588(15) Uani 1 1 d . U . . .
O9 O 0.73982(12) 0.80792(18) 0.33060(13) 0.0496(13) Uani 1 1 d . U . . .
O10 O 0.78487(13) 0.8705(2) 0.37084(14) 0.0626(15) Uani 1 1 d . U . . .
O11 O 0.83288(14) 0.8467(2) 0.36046(16) 0.0680(16) Uani 1 1 d . U . . .
O12 O 0.74993(12) 0.92033(19) 0.31125(13) 0.0551(13) Uani 1 1 d . U . . .
O13 O 0.69584(13) 0.88405(19) 0.33345(14) 0.0621(16) Uani 1 1 d . . . . .
O14 O 0.65406(15) 0.9715(2) 0.29715(17) 0.0728(17) Uani 1 1 d . U . . .
O15 O 0.74426(14) 0.9623(2) 0.37577(15) 0.0623(15) Uani 1 1 d . U . . .
O16 O 0.55528(15) 0.3329(3) 0.5288(2) 0.092(2) Uani 1 1 d . U . . .
O17 O 0.54900(16) 0.2293(3) 0.5358(2) 0.098(2) Uani 1 1 d . U . . .
O18 O 0.60682(13) 0.3571(2) 0.50440(16) 0.0700(16) Uani 1 1 d D U . . .
O19 O 0.66338(12) 0.39840(19) 0.53332(14) 0.0566(14) Uani 1 1 d D U . . .
O20 O 0.70045(13) 0.3229(2) 0.54295(14) 0.0605(15) Uani 1 1 d . U . . .
O21 O 0.64078(12) 0.4175(2) 0.46352(15) 0.0608(14) Uani 1 1 d . U . . .
O22 O 0.63948(14) 0.4698(2) 0.39876(15) 0.0692(16) Uani 1 1 d . U . . .
O23 O 0.66195(16) 0.4093(3) 0.36169(16) 0.090(2) Uani 1 1 d . U . . .
O24 O 0.58665(14) 0.4227(2) 0.41140(16) 0.0705(16) Uani 1 1 d . U . . .
O25 O 0.52596(15) 0.4069(2) 0.40063(19) 0.0871(19) Uani 1 1 d . U . . .
O26 O 0.50757(19) 0.3352(3) 0.3556(2) 0.121(3) Uani 1 1 d . U . . .
O27 O 0.56326(14) 0.3569(2) 0.45830(17) 0.0742(17) Uani 1 1 d . U . . .
O28 O 0.59185(13) 0.4707(2) 0.47274(14) 0.0630(16) Uani 1 1 d D . . . .
O29 O 0.52676(16) 0.4465(3) 0.4682(2) 0.088(2) Uani 1 1 d . U . . .
O30 O 0.60958(18) 0.4413(3) 0.54754(18) 0.130(2) Uani 1 1 d G U . . .
C140 C 0.60491(14) 0.4809(3) 0.56502(19) 0.144(2) Uani 1 1 d DG U . . .
H140 H 0.585465 0.494909 0.561138 0.173 Uiso 1 1 calc R U . . .
N6 N 0.62504(18) 0.5070(3) 0.58964(18) 0.153(2) Uani 1 1 d G U . . .
C141 C 0.65531(17) 0.4882(5) 0.5972(3) 0.152(3) Uani 1 1 d G U . . .
H14A H 0.666604 0.511587 0.615495 0.228 Uiso 1 1 calc R U . . .
H14B H 0.656228 0.448412 0.604446 0.228 Uiso 1 1 calc R U . . .
H14C H 0.663502 0.491903 0.576864 0.228 Uiso 1 1 calc R U . . .
C142 C 0.6173(3) 0.5541(4) 0.6092(3) 0.168(3) Uani 1 1 d G U . . .
H14D H 0.634659 0.566924 0.625524 0.252 Uiso 1 1 calc R U . . .
H14E H 0.609610 0.585318 0.593814 0.252 Uiso 1 1 calc R U . . .
H14F H 0.602346 0.541811 0.621394 0.252 Uiso 1 1 calc R U . . .
O31 O 0.65320(12) 0.7825(2) 0.32715(14) 0.0553(14) Uani 1 1 d . U . . .
O32 O 0.63392(13) 0.8587(2) 0.29702(15) 0.0663(15) Uani 1 1 d . U . . .
O33 O 0.59147(13) 0.5428(2) 0.41008(15) 0.0632(14) Uani 1 1 d . U . . .
O34 O 0.54700(13) 0.5177(2) 0.41667(17) 0.0721(16) Uani 1 1 d . U . . .
O35 O 0.70376(13) 0.7791(2) 0.37852(14) 0.0600(14) Uani 1 1 d . U . . .
O36 O 0.73419(14) 0.8513(2) 0.39750(14) 0.0640(14) Uani 1 1 d . U . . .
O37 O 0.64317(12) 0.5402(2) 0.46000(15) 0.0562(14) Uani 1 1 d . U . . .
O38 O 0.64813(13) 0.5103(2) 0.51268(14) 0.0629(15) Uani 1 1 d D U . . .
N1 N 0.51961(16) 0.7299(3) 0.3165(2) 0.0740(18) Uani 1 1 d . U . . .
N2 N 0.71196(18) 0.7476(3) 0.53503(17) 0.0698(18) Uani 1 1 d . U . . .
N3 N 0.6596(3) 1.0542(4) 0.3270(3) 0.107(3) Uani 1 1 d . U . . .
N4 N 0.76392(17) 1.0142(3) 0.42194(19) 0.0648(18) Uani 1 1 d . U . . .
N5 N 0.5151(2) 0.4390(4) 0.5199(3) 0.115(3) Uani 1 1 d . U . . .
C1 C 0.7260(2) 1.0031(3) 0.2405(2) 0.0635(19) Uani 1 1 d . U . . .
C2 C 0.7304(2) 1.0218(3) 0.2104(2) 0.074(2) Uani 1 1 d . U . . .
H2 H 0.743168 1.053279 0.210692 0.089 Uiso 1 1 calc R U . . .
C3 C 0.7182(3) 0.9994(4) 0.1798(3) 0.083(2) Uani 1 1 d . U . . .
C4 C 0.6983(2) 0.9577(4) 0.1804(2) 0.077(2) Uani 1 1 d . U . . .
H4 H 0.688498 0.941471 0.159521 0.093 Uiso 1 1 calc R U . . .
C5 C 0.6916(2) 0.9377(3) 0.2109(2) 0.0609(19) Uani 1 1 d . U . . .
C6 C 0.7062(2) 0.9570(3) 0.2414(2) 0.0560(18) Uani 1 1 d . U . . .
C7 C 0.7293(3) 1.0208(5) 0.1466(3) 0.103(3) Uani 1 1 d . U . . .
C8 C 0.7629(3) 1.0122(6) 0.1517(3) 0.126(4) Uani 1 1 d . U . . .
H8A H 0.769601 1.028100 0.132160 0.189 Uiso 1 1 calc R U . . .
H8B H 0.767412 0.971632 0.153534 0.189 Uiso 1 1 calc R U . . .
H8C H 0.772752 1.031589 0.172461 0.189 Uiso 1 1 calc R U . . .
C9 C 0.7207(3) 1.0851(4) 0.1436(3) 0.122(4) Uani 1 1 d . U . . .
H9A H 0.731950 1.105652 0.163276 0.183 Uiso 1 1 calc R U . . .
H9B H 0.699811 1.089068 0.143089 0.183 Uiso 1 1 calc R U . . .
H9C H 0.725106 1.100717 0.122729 0.183 Uiso 1 1 calc R U . . .
C10 C 0.7120(3) 0.9902(5) 0.1157(3) 0.119(4) Uani 1 1 d . U . . .
H10A H 0.718162 1.003585 0.095270 0.178 Uiso 1 1 calc R U . . .
H10B H 0.691087 0.997996 0.113551 0.178 Uiso 1 1 calc R U . . .
H10C H 0.715412 0.949283 0.118234 0.178 Uiso 1 1 calc R U . . .
C11 C 0.68133(19) 0.8193(3) 0.2163(2) 0.0518(17) Uani 1 1 d . U . . .
C12 C 0.68577(19) 0.7912(3) 0.1867(2) 0.0567(19) Uani 1 1 d . U . . .
H12 H 0.680057 0.809668 0.165334 0.068 Uiso 1 1 calc R U . . .
C13 C 0.69829(19) 0.7371(3) 0.1878(2) 0.0562(18) Uani 1 1 d . U . . .
C14 C 0.70603(18) 0.7122(3) 0.2199(2) 0.0533(18) Uani 1 1 d . U . . .
H14 H 0.714445 0.675413 0.221691 0.064 Uiso 1 1 calc R U . . .
C15 C 0.70198(17) 0.7389(3) 0.24910(19) 0.0469(16) Uani 1 1 d . U . . .
C16 C 0.68892(18) 0.7939(3) 0.2486(2) 0.0512(17) Uani 1 1 d . U . . .
C17 C 0.7037(2) 0.7079(3) 0.1562(2) 0.066(2) Uani 1 1 d . U . . .
C18 C 0.6945(2) 0.7445(4) 0.1240(2) 0.078(3) Uani 1 1 d . U . . .
H18A H 0.673417 0.751177 0.119546 0.117 Uiso 1 1 calc R U . . .
H18B H 0.699571 0.724746 0.104613 0.117 Uiso 1 1 calc R U . . .
H18C H 0.704844 0.780942 0.127378 0.117 Uiso 1 1 calc R U . . .
C19 C 0.6862(2) 0.6507(4) 0.1518(3) 0.080(3) Uani 1 1 d . U . . .
H19A H 0.694266 0.625240 0.170642 0.120 Uiso 1 1 calc R U . . .
H19B H 0.687792 0.632903 0.130256 0.120 Uiso 1 1 calc R U . . .
H19C H 0.665589 0.658303 0.151658 0.120 Uiso 1 1 calc R U . . .
C20 C 0.7371(2) 0.6947(4) 0.1606(2) 0.072(3) Uani 1 1 d . U . . .
H20A H 0.748453 0.729332 0.167266 0.108 Uiso 1 1 calc R U . . .
H20B H 0.740998 0.680739 0.139011 0.108 Uiso 1 1 calc R U . . .
H20C H 0.742848 0.665694 0.178161 0.108 Uiso 1 1 calc R U . . .
C21 C 0.75288(19) 0.7303(3) 0.2975(2) 0.0557(18) Uani 1 1 d . U . . .
C22 C 0.77394(19) 0.7046(3) 0.2836(2) 0.0603(19) Uani 1 1 d . U . . .
H22 H 0.768037 0.672929 0.269286 0.072 Uiso 1 1 calc R U . . .
C23 C 0.8018(2) 0.7199(4) 0.2884(2) 0.0656(19) Uani 1 1 d . U . . .
C24 C 0.8098(2) 0.7699(3) 0.3076(2) 0.063(2) Uani 1 1 d . U . . .
H24 H 0.829298 0.783442 0.311147 0.076 Uiso 1 1 calc R U . . .
C25 C 0.78855(19) 0.8004(3) 0.3218(2) 0.0547(17) Uani 1 1 d . U . . .
C26 C 0.75933(18) 0.7818(3) 0.3178(2) 0.0499(17) Uani 1 1 d . U . . .
C27 C 0.8253(3) 0.6904(5) 0.2731(3) 0.097(3) Uani 1 1 d . U . . .
C28 C 0.8129(3) 0.6890(7) 0.2338(3) 0.139(5) Uani 1 1 d . U . . .
H28A H 0.792741 0.675058 0.229250 0.208 Uiso 1 1 calc R U . . .
H28B H 0.824922 0.663709 0.223105 0.208 Uiso 1 1 calc R U . . .
H28C H 0.813323 0.727327 0.224526 0.208 Uiso 1 1 calc R U . . .
C29 C 0.8254(3) 0.6263(5) 0.2858(4) 0.128(4) Uani 1 1 d . U . . .
H29A H 0.828149 0.625583 0.310575 0.191 Uiso 1 1 calc R U . . .
H29B H 0.841324 0.605517 0.278927 0.191 Uiso 1 1 calc R U . . .
H29C H 0.806686 0.608332 0.275595 0.191 Uiso 1 1 calc R U . . .
C30 C 0.8529(3) 0.7116(6) 0.2805(3) 0.110(4) Uani 1 1 d . U . . .
H30A H 0.852801 0.750566 0.271888 0.166 Uiso 1 1 calc R U . . .
H30B H 0.865640 0.688091 0.269704 0.166 Uiso 1 1 calc R U . . .
H30C H 0.860211 0.711593 0.305138 0.166 Uiso 1 1 calc R U . . .
C31 C 0.8018(2) 0.9192(3) 0.3199(2) 0.0603(18) Uani 1 1 d . U . . .
C32 C 0.8276(2) 0.9389(4) 0.3144(2) 0.073(2) Uani 1 1 d . U . . .
H32 H 0.845154 0.918917 0.323343 0.087 Uiso 1 1 calc R U . . .
C33 C 0.8284(2) 0.9887(4) 0.2957(3) 0.083(2) Uani 1 1 d . U . . .
C34 C 0.8021(2) 1.0177(4) 0.2853(3) 0.077(2) Uani 1 1 d . U . . .
H34 H 0.802169 1.052795 0.273790 0.093 Uiso 1 1 calc R U . . .
C35 C 0.7754(2) 0.9971(3) 0.2912(2) 0.0635(19) Uani 1 1 d . U . . .
C36 C 0.7746(2) 0.9439(3) 0.3074(2) 0.0608(18) Uani 1 1 d . U . . .
C37 C 0.8571(3) 1.0131(5) 0.2892(4) 0.114(3) Uani 1 1 d . U . . .
C38 C 0.8812(3) 0.9703(7) 0.2969(5) 0.159(5) Uani 1 1 d . U . . .
H38A H 0.890940 0.972886 0.320911 0.239 Uiso 1 1 calc R U . . .
H38B H 0.895447 0.977831 0.282716 0.239 Uiso 1 1 calc R U . . .
H38C H 0.873092 0.932177 0.292032 0.239 Uiso 1 1 calc R U . . .
C39 C 0.8629(3) 1.0724(6) 0.3031(4) 0.141(5) Uani 1 1 d . U . . .
H39A H 0.844833 1.094539 0.297799 0.212 Uiso 1 1 calc R U . . .
H39B H 0.877770 1.090470 0.292765 0.212 Uiso 1 1 calc R U . . .
H39C H 0.869968 1.070679 0.327813 0.212 Uiso 1 1 calc R U . . .
C40 C 0.8499(4) 1.0168(7) 0.2465(4) 0.155(5) Uani 1 1 d . U . . .
H40A H 0.850474 0.978617 0.237004 0.232 Uiso 1 1 calc R U . . .
H40B H 0.864478 1.040774 0.239136 0.232 Uiso 1 1 calc R U . . .
H40C H 0.830382 1.033124 0.238354 0.232 Uiso 1 1 calc R U . . .
C41 C 0.5974(2) 0.2623(3) 0.5231(3) 0.076(2) Uani 1 1 d . U . . .
C42 C 0.6081(2) 0.2088(4) 0.5338(3) 0.078(2) Uani 1 1 d . U . . .
H42 H 0.594799 0.180637 0.537963 0.094 Uiso 1 1 calc R U . . .
C43 C 0.6365(2) 0.1956(3) 0.5384(3) 0.074(2) Uani 1 1 d . U . . .
C44 C 0.6562(2) 0.2382(3) 0.5360(2) 0.062(2) Uani 1 1 d . U . . .
H44 H 0.676571 0.230334 0.540711 0.074 Uiso 1 1 calc R U . . .
C45 C 0.6460(2) 0.2933(3) 0.5265(2) 0.0604(18) Uani 1 1 d . U . . .
C46 C 0.6167(2) 0.3068(3) 0.5181(3) 0.0673(19) Uani 1 1 d . U . . .
C47 C 0.6477(3) 0.1337(4) 0.5492(3) 0.089(3) Uani 1 1 d . U . . .
C48 C 0.6280(3) 0.0921(4) 0.5257(4) 0.115(4) Uani 1 1 d . U . . .
H48A H 0.607840 0.096347 0.528446 0.173 Uiso 1 1 calc R U . . .
H48B H 0.634647 0.053177 0.531523 0.173 Uiso 1 1 calc R U . . .
H48C H 0.628981 0.099947 0.502057 0.173 Uiso 1 1 calc R U . . .
C49 C 0.6439(3) 0.1200(5) 0.5850(4) 0.122(4) Uani 1 1 d . U . . .
H49A H 0.655020 0.147303 0.601087 0.183 Uiso 1 1 calc R U . . .
H49B H 0.651187 0.081585 0.591203 0.183 Uiso 1 1 calc R U . . .
H49C H 0.623201 0.122201 0.585809 0.183 Uiso 1 1 calc R U . . .
C50 C 0.6800(3) 0.1254(4) 0.5466(4) 0.114(4) Uani 1 1 d . U . . .
H50A H 0.682485 0.137304 0.524035 0.171 Uiso 1 1 calc R U . . .
H50B H 0.685307 0.085236 0.550022 0.171 Uiso 1 1 calc R U . . .
H50C H 0.692724 0.148232 0.564008 0.171 Uiso 1 1 calc R U . . .
C51 C 0.67608(19) 0.3440(3) 0.4811(2) 0.0574(18) Uani 1 1 d . U . . .
C52 C 0.69496(19) 0.3024(3) 0.4727(2) 0.0559(18) Uani 1 1 d . U . . .
H52 H 0.705807 0.279279 0.490243 0.067 Uiso 1 1 calc R U . . .
C53 C 0.6983(2) 0.2942(3) 0.4388(2) 0.0637(19) Uani 1 1 d . U . . .
C54 C 0.6833(2) 0.3317(3) 0.4152(2) 0.063(2) Uani 1 1 d . U . . .
H54 H 0.686300 0.329675 0.392634 0.075 Uiso 1 1 calc R U . . .
C55 C 0.6641(2) 0.3724(3) 0.4225(2) 0.0636(19) Uani 1 1 d . U . . .
C56 C 0.6588(2) 0.3809(3) 0.4567(2) 0.0624(19) Uani 1 1 d . U . . .
C57 C 0.7186(2) 0.2492(4) 0.4301(2) 0.071(2) Uani 1 1 d . U . . .
C58 C 0.7246(3) 0.2023(4) 0.4575(3) 0.086(3) Uani 1 1 d . U . . .
H58A H 0.734466 0.218864 0.479244 0.130 Uiso 1 1 calc R U . . .
H58B H 0.737117 0.173039 0.450732 0.130 Uiso 1 1 calc R U . . .
H58C H 0.706086 0.185221 0.459977 0.130 Uiso 1 1 calc R U . . .
C59 C 0.7473(2) 0.2768(4) 0.4292(3) 0.085(3) Uani 1 1 d . U . . .
H59A H 0.744268 0.306964 0.412122 0.127 Uiso 1 1 calc R U . . .
H59B H 0.760742 0.248386 0.423425 0.127 Uiso 1 1 calc R U . . .
H59C H 0.755651 0.292945 0.451589 0.127 Uiso 1 1 calc R U . . .
C60 C 0.7055(3) 0.2251(5) 0.3960(3) 0.104(4) Uani 1 1 d . U . . .
H60A H 0.687603 0.204335 0.397270 0.156 Uiso 1 1 calc R U . . .
H60B H 0.719463 0.199193 0.389001 0.156 Uiso 1 1 calc R U . . .
H60C H 0.700772 0.255936 0.379467 0.156 Uiso 1 1 calc R U . . .
C61 C 0.6127(2) 0.3758(4) 0.3740(3) 0.082(2) Uani 1 1 d . U . . .
C62 C 0.6148(3) 0.3349(5) 0.3492(3) 0.105(3) Uani 1 1 d . U . . .
H62 H 0.632185 0.331357 0.340775 0.126 Uiso 1 1 calc R U . . .
C63 C 0.5903(4) 0.2986(6) 0.3370(4) 0.122(3) Uani 1 1 d . U . . .
C64 C 0.5657(3) 0.3088(5) 0.3492(3) 0.109(3) Uani 1 1 d . U . . .
H64 H 0.549005 0.286218 0.340302 0.131 Uiso 1 1 calc R U . . .
C65 C 0.5627(3) 0.3492(4) 0.3735(3) 0.088(2) Uani 1 1 d . U . . .
C66 C 0.5873(2) 0.3847(4) 0.3868(3) 0.080(2) Uani 1 1 d . U . . .
C67 C 0.5891(4) 0.2484(6) 0.3125(5) 0.151(4) Uani 1 1 d D U . . .
C68 C 0.6200(4) 0.2386(7) 0.3099(5) 0.170(6) Uani 1 1 d . U . . .
H68A H 0.632621 0.239604 0.332628 0.255 Uiso 1 1 calc R U . . .
H68B H 0.621636 0.201376 0.299555 0.255 Uiso 1 1 calc R U . . .
H68C H 0.626049 0.268192 0.295751 0.255 Uiso 1 1 calc R U . . .
C69 C 0.5662(5) 0.2496(8) 0.2859(5) 0.200(7) Uani 1 1 d . U . . .
H69A H 0.548223 0.256791 0.293985 0.300 Uiso 1 1 calc R U . . .
H69B H 0.569079 0.279913 0.270228 0.300 Uiso 1 1 calc R U . . .
H69C H 0.564665 0.213097 0.274032 0.300 Uiso 1 1 calc R U . . .
C70 C 0.5805(4) 0.1894(7) 0.3289(5) 0.181(6) Uani 1 1 d D U . . .
H70A H 0.595164 0.180752 0.349474 0.271 Uiso 1 1 calc R U . . .
H70B H 0.561279 0.193353 0.334672 0.271 Uiso 1 1 calc R U . . .
H70C H 0.579862 0.158617 0.312412 0.271 Uiso 1 1 calc R U . . .
C71 C 0.5324(3) 0.2994(4) 0.4186(4) 0.097(3) Uani 1 1 d . U . . .
C72 C 0.5160(3) 0.2495(5) 0.4090(4) 0.119(3) Uani 1 1 d . U . . .
H72 H 0.505308 0.244958 0.386336 0.142 Uiso 1 1 calc R U . . .
C73 C 0.5158(3) 0.2063(5) 0.4334(5) 0.129(3) Uani 1 1 d . U . . .
C74 C 0.5288(3) 0.2176(4) 0.4666(4) 0.109(3) Uani 1 1 d . U . . .
H74 H 0.526792 0.191268 0.483855 0.130 Uiso 1 1 calc R U . . .
C75 C 0.5446(2) 0.2665(4) 0.4754(3) 0.090(2) Uani 1 1 d . U . . .
C76 C 0.5470(2) 0.3103(4) 0.4509(3) 0.087(2) Uani 1 1 d . U . . .
C77 C 0.5016(3) 0.1460(6) 0.4193(4) 0.161(4) Uani 1 1 d D U . . .
C78 C 0.4765(4) 0.1496(7) 0.3901(5) 0.226(8) Uani 1 1 d D U . . .
H78A H 0.461475 0.174240 0.395938 0.339 Uiso 1 1 calc R U . . .
H78B H 0.483066 0.165227 0.370433 0.339 Uiso 1 1 calc R U . . .
H78C H 0.468420 0.111564 0.384586 0.339 Uiso 1 1 calc R U . . .
C79 C 0.5245(4) 0.1085(7) 0.4105(5) 0.215(7) Uani 1 1 d D U . . .
H79A H 0.541163 0.106135 0.429872 0.322 Uiso 1 1 calc R U . . .
H79B H 0.516450 0.070456 0.404979 0.322 Uiso 1 1 calc R U . . .
H79C H 0.531096 0.124119 0.390825 0.322 Uiso 1 1 calc R U . . .
C80 C 0.4919(4) 0.1211(6) 0.4494(4) 0.204(7) Uani 1 1 d D U . . .
H80A H 0.508567 0.118890 0.468730 0.306 Uiso 1 1 calc R U . . .
H80B H 0.476706 0.145284 0.455479 0.306 Uiso 1 1 calc R U . . .
H80C H 0.483988 0.083033 0.443758 0.306 Uiso 1 1 calc R U . . .
C81 C 0.6319(2) 0.8112(3) 0.3128(2) 0.0613(18) Uani 1 1 d . U . . .
C82 C 0.56968(19) 0.7252(3) 0.3317(2) 0.0642(19) Uani 1 1 d . U . . .
C83 C 0.5976(2) 0.7434(3) 0.3320(2) 0.063(2) Uani 1 1 d . U . . .
H83 H 0.613988 0.724358 0.345358 0.076 Uiso 1 1 calc R U . . .
C84 C 0.6017(2) 0.7907(3) 0.3120(2) 0.0620(19) Uani 1 1 d . U . . .
C85 C 0.5776(2) 0.8194(4) 0.2939(2) 0.072(2) Uani 1 1 d . U . . .
H85 H 0.580845 0.852357 0.281703 0.086 Uiso 1 1 calc R U . . .
C86 C 0.5488(2) 0.8025(4) 0.2927(3) 0.075(2) Uani 1 1 d . U . . .
H86 H 0.532670 0.821987 0.279209 0.090 Uiso 1 1 calc R U . . .
C87 C 0.5450(2) 0.7546(4) 0.3125(3) 0.073(2) Uani 1 1 d . U . . .
C88 C 0.5272(2) 0.6846(4) 0.3390(3) 0.071(2) Uani 1 1 d . U . . .
C89 C 0.5087(2) 0.6472(4) 0.3511(3) 0.073(2) Uani 1 1 d . U . . .
H89 H 0.488021 0.650546 0.344525 0.088 Uiso 1 1 calc R U . . .
C90 C 0.5218(2) 0.6047(4) 0.3731(3) 0.076(2) Uani 1 1 d . U . . .
H90 H 0.509559 0.579151 0.381903 0.091 Uiso 1 1 calc R U . . .
C91 C 0.5514(2) 0.5978(4) 0.3828(3) 0.070(2) Uani 1 1 d . U . . .
C92 C 0.5700(2) 0.6357(3) 0.3711(2) 0.067(2) Uani 1 1 d . U . . .
H92 H 0.590611 0.631905 0.377677 0.080 Uiso 1 1 calc R U . . .
C93 C 0.5571(2) 0.6801(3) 0.3491(2) 0.0655(19) Uani 1 1 d . U . . .
C94 C 0.5646(2) 0.5491(3) 0.4049(2) 0.0650(19) Uani 1 1 d . U . . .
C95 C 0.4902(2) 0.7540(4) 0.3039(3) 0.090(3) Uani 1 1 d . U . . .
H95 H 0.478092 0.742990 0.282896 0.108 Uiso 1 1 calc R U . . .
C96 C 0.4999(3) 0.8127(5) 0.3569(4) 0.123(3) Uani 1 1 d . U . . .
H96 H 0.518629 0.795651 0.363462 0.147 Uiso 1 1 calc R U . . .
C97 C 0.4921(3) 0.8534(5) 0.3783(5) 0.135(3) Uani 1 1 d . U . . .
H97 H 0.505513 0.864707 0.398311 0.161 Uiso 1 1 calc R U . . .
C98 C 0.4650(4) 0.8768(5) 0.3700(5) 0.137(3) Uani 1 1 d . U . . .
C99 C 0.4460(4) 0.8607(5) 0.3389(5) 0.130(3) Uani 1 1 d . U . . .
H99 H 0.427146 0.877460 0.332860 0.156 Uiso 1 1 calc R U . . .
C100 C 0.4548(3) 0.8189(5) 0.3160(4) 0.114(3) Uani 1 1 d . U . . .
H100 H 0.442142 0.809122 0.295118 0.137 Uiso 1 1 calc R U . . .
C101 C 0.4814(3) 0.7948(5) 0.3256(4) 0.097(3) Uani 1 1 d . U . . .
C102 C 0.4561(4) 0.9213(6) 0.3953(5) 0.171(4) Uani 1 1 d D U . . .
C103 C 0.4757(4) 0.9160(9) 0.4323(5) 0.245(8) Uani 1 1 d D U . . .
H10D H 0.496259 0.921120 0.431396 0.367 Uiso 1 1 calc R U . . .
H10E H 0.469939 0.945186 0.446972 0.367 Uiso 1 1 calc R U . . .
H10F H 0.472978 0.878382 0.441584 0.367 Uiso 1 1 calc R U . . .
C104 C 0.4604(4) 0.9797(5) 0.3823(5) 0.183(6) Uani 1 1 d D U . . .
H10G H 0.480747 0.983921 0.379917 0.275 Uiso 1 1 calc R U . . .
H10H H 0.447312 0.985153 0.360087 0.275 Uiso 1 1 calc R U . . .
H10I H 0.456132 1.008089 0.398290 0.275 Uiso 1 1 calc R U . . .
C105 C 0.4252(3) 0.9128(7) 0.3993(5) 0.212(7) Uani 1 1 d D U . . .
H10J H 0.422993 0.874496 0.407855 0.318 Uiso 1 1 calc R U . . .
H10K H 0.420599 0.940745 0.415483 0.318 Uiso 1 1 calc R U . . .
H10L H 0.411778 0.917809 0.377280 0.318 Uiso 1 1 calc R U . . .
C106 C 0.7176(2) 0.8094(4) 0.4012(2) 0.0638(19) Uani 1 1 d . U . . .
C107 C 0.7026(2) 0.7326(3) 0.4780(2) 0.0651(19) Uani 1 1 d . U . . .
C108 C 0.7030(2) 0.7453(3) 0.4443(2) 0.063(2) Uani 1 1 d . U . . .
H108 H 0.693492 0.721285 0.426380 0.076 Uiso 1 1 calc R U . . .
C109 C 0.7177(2) 0.7944(3) 0.4373(2) 0.066(2) Uani 1 1 d . U . . .
C110 C 0.7295(2) 0.8329(4) 0.4641(2) 0.075(2) Uani 1 1 d . U . . .
H110 H 0.737829 0.867709 0.458822 0.090 Uiso 1 1 calc R U . . .
C111 C 0.7290(2) 0.8204(4) 0.4969(2) 0.076(2) Uani 1 1 d . U . . .
H111 H 0.737992 0.845143 0.514730 0.091 Uiso 1 1 calc R U . . .
C112 C 0.7150(2) 0.7698(4) 0.5043(2) 0.073(2) Uani 1 1 d . U . . .
C113 C 0.6976(2) 0.6959(4) 0.5298(2) 0.068(2) Uani 1 1 d . U . . .
C114 C 0.6899(2) 0.6579(3) 0.5507(2) 0.063(2) Uani 1 1 d . U . . .
H114 H 0.694228 0.665410 0.574427 0.076 Uiso 1 1 calc R U . . .
C115 C 0.6761(2) 0.6095(3) 0.5395(2) 0.066(2) Uani 1 1 d . U . . .
H115 H 0.671805 0.582647 0.555344 0.080 Uiso 1 1 calc R U . . .
C116 C 0.6679(2) 0.5979(3) 0.5044(2) 0.0581(18) Uani 1 1 d . U . . .
C117 C 0.6751(2) 0.6359(3) 0.4814(2) 0.061(2) Uani 1 1 d . U . . .
H117 H 0.669354 0.629602 0.457617 0.074 Uiso 1 1 calc R U . . .
C118 C 0.6913(2) 0.6842(4) 0.4942(2) 0.0647(19) Uani 1 1 d . U . . .
C119 C 0.65207(19) 0.5455(3) 0.4913(2) 0.0538(17) Uani 1 1 d . U . . .
C120 C 0.7192(2) 0.7759(4) 0.5681(2) 0.071(2) Uani 1 1 d . U . . .
H12A H 0.735649 0.802498 0.568497 0.085 Uiso 1 1 calc R U . . .
H12B H 0.725438 0.747338 0.586169 0.085 Uiso 1 1 calc R U . . .
C121 C 0.6784(3) 0.7877(4) 0.5978(3) 0.098(3) Uani 1 1 d . U . . .
H121 H 0.684056 0.752460 0.608579 0.118 Uiso 1 1 calc R U . . .
C122 C 0.6549(3) 0.8183(5) 0.6060(4) 0.116(3) Uani 1 1 d . U . . .
H122 H 0.645890 0.804576 0.623417 0.139 Uiso 1 1 calc R U . . .
C123 C 0.6444(3) 0.8694(6) 0.5885(4) 0.130(3) Uani 1 1 d . U . . .
C124 C 0.6606(3) 0.8892(5) 0.5645(4) 0.122(3) Uani 1 1 d . U . . .
H124 H 0.654280 0.922395 0.551665 0.146 Uiso 1 1 calc R U . . .
C125 C 0.6859(3) 0.8602(4) 0.5595(3) 0.099(3) Uani 1 1 d . U . . .
H125 H 0.697908 0.876547 0.545814 0.118 Uiso 1 1 calc R U . . .
C126 C 0.6928(3) 0.8083(4) 0.5747(3) 0.082(2) Uani 1 1 d . U . . .
C127 C 0.6174(4) 0.9019(7) 0.5999(5) 0.151(4) Uani 1 1 d . U . . .
C128 C 0.6054(4) 0.8746(7) 0.6259(5) 0.164(6) Uani 1 1 d . U . . .
H12C H 0.601322 0.834700 0.619823 0.247 Uiso 1 1 calc R U . . .
H12D H 0.587205 0.893637 0.627813 0.247 Uiso 1 1 calc R U . . .
H12E H 0.619427 0.876873 0.647647 0.247 Uiso 1 1 calc R U . . .
C129 C 0.6316(4) 0.9645(7) 0.6168(5) 0.190(6) Uani 1 1 d . U . . .
H12F H 0.648954 0.957216 0.634603 0.285 Uiso 1 1 calc R U . . .
H12G H 0.616960 0.984606 0.626493 0.285 Uiso 1 1 calc R U . . .
H12H H 0.636993 0.987819 0.598899 0.285 Uiso 1 1 calc R U . . .
C130 C 0.6001(4) 0.9136(9) 0.5649(5) 0.195(7) Uani 1 1 d . U . . .
H13A H 0.607026 0.948950 0.556406 0.292 Uiso 1 1 calc R U . . .
H13B H 0.579418 0.917373 0.565529 0.292 Uiso 1 1 calc R U . . .
H13C H 0.602643 0.882277 0.549779 0.292 Uiso 1 1 calc R U . . .
C131 C 0.6693(3) 1.0008(4) 0.3184(3) 0.085(2) Uani 1 1 d . U . . .
H131 H 0.688032 0.987626 0.329391 0.102 Uiso 1 1 calc R U . . .
C132 C 0.6322(4) 1.0771(5) 0.3121(4) 0.140(5) Uani 1 1 d . U . . .
H13D H 0.626659 1.065207 0.288331 0.210 Uiso 1 1 calc R U . . .
H13E H 0.633153 1.118626 0.313310 0.210 Uiso 1 1 calc R U . . .
H13F H 0.617521 1.063549 0.324432 0.210 Uiso 1 1 calc R U . . .
C133 C 0.6810(4) 1.0873(5) 0.3519(4) 0.136(5) Uani 1 1 d . U . . .
H13G H 0.681233 1.073335 0.374918 0.204 Uiso 1 1 calc R U . . .
H13H H 0.675499 1.127431 0.350405 0.204 Uiso 1 1 calc R U . . .
H13I H 0.700528 1.082929 0.346997 0.204 Uiso 1 1 calc R U . . .
C134 C 0.7550(2) 0.9664(3) 0.4061(2) 0.0584(19) Uani 1 1 d . U . . .
H134 H 0.757095 0.932666 0.419249 0.070 Uiso 1 1 calc R U . . .
C135 C 0.7649(3) 1.0650(4) 0.4031(3) 0.104(4) Uani 1 1 d . U . . .
H13J H 0.762683 1.055768 0.378970 0.156 Uiso 1 1 calc R U . . .
H13K H 0.783766 1.083873 0.411254 0.156 Uiso 1 1 calc R U . . .
H13L H 0.749085 1.090265 0.406166 0.156 Uiso 1 1 calc R U . . .
C136 C 0.7771(2) 1.0154(4) 0.4596(2) 0.079(3) Uani 1 1 d . U . . .
H13M H 0.765398 1.040210 0.471043 0.119 Uiso 1 1 calc R U . . .
H13N H 0.797134 1.029855 0.463297 0.119 Uiso 1 1 calc R U . . .
H13O H 0.777251 0.976947 0.468857 0.119 Uiso 1 1 calc R U . . .
C137 C 0.5332(3) 0.4496(5) 0.4990(4) 0.102(3) Uani 1 1 d . U . . .
H137 H 0.552642 0.460427 0.509003 0.122 Uiso 1 1 calc R U . . .
C138 C 0.4863(4) 0.4163(6) 0.5046(5) 0.155(5) Uani 1 1 d . U . . .
H13P H 0.478245 0.436943 0.483600 0.233 Uiso 1 1 calc R U . . .
H13Q H 0.473265 0.420668 0.520540 0.233 Uiso 1 1 calc R U . . .
H13R H 0.488053 0.375961 0.499441 0.233 Uiso 1 1 calc R U . . .
C139 C 0.5254(3) 0.4448(6) 0.5570(4) 0.149(5) Uani 1 1 d . U . . .
H13S H 0.521406 0.409637 0.568216 0.224 Uiso 1 1 calc R U . . .
H13T H 0.515064 0.476345 0.565220 0.224 Uiso 1 1 calc R U . . .
H13U H 0.546417 0.452374 0.562311 0.224 Uiso 1 1 calc R U . . .

loop_
_atom_site_aniso_label
_atom_site_aniso_U_11
_atom_site_aniso_U_22
_atom_site_aniso_U_33
_atom_site_aniso_U_23
_atom_site_aniso_U_13
_atom_site_aniso_U_12
Ni1 0.0686(9) 0.0365(7) 0.0554(9) -0.0015(6) 0.0229(7) -0.0052(6)
Ni2 0.0707(10) 0.0382(7) 0.0642(9) -0.0005(6) 0.0250(8) 0.0019(6)
Ni3 0.0764(10) 0.0390(7) 0.0520(8) -0.0023(6) 0.0222(8) -0.0097(6)
Ni4 0.0632(10) 0.0477(7) 0.0705(10) 0.0058(7) 0.0242(8) 0.0067(6)
Ni5 0.0701(10) 0.0454(7) 0.0687(10) 0.0046(6) 0.0299(8) 0.0027(6)
Ni6 0.0666(10) 0.0528(8) 0.0940(12) 0.0129(8) 0.0251(9) 0.0038(7)
S1 0.0891(17) 0.0386(10) 0.0606(14) 0.0010(9) 0.0252(13) -0.0103(10)
S2 0.0747(15) 0.0420(10) 0.0629(14) 0.0001(10) 0.0139(12) 0.0041(10)
S3 0.0663(13) 0.0348(9) 0.0566(13) -0.0015(8) 0.0191(11) -0.0004(8)
S4 0.0653(15) 0.0458(11) 0.0646(14) 0.0046(10) 0.0132(12) -0.0104(9)
S5 0.0714(17) 0.0644(15) 0.133(2) 0.0219(15) 0.0356(17) -0.0017(12)
S6 0.0658(14) 0.0465(11) 0.0603(13) 0.0042(9) 0.0205(12) -0.0004(10)
S7 0.0871(18) 0.0718(14) 0.0641(15) 0.0087(12) 0.0254(14) 0.0239(12)
S8 0.087(2) 0.0644(15) 0.121(2) 0.0071(15) -0.0122(18) 0.0023(13)
O1 0.104(5) 0.032(3) 0.067(4) 0.002(2) 0.028(4) -0.018(3)
O2 0.099(5) 0.041(3) 0.067(4) 0.000(3) 0.038(4) -0.007(3)
O3 0.078(4) 0.045(3) 0.056(3) 0.000(2) 0.028(3) -0.001(3)
O4 0.082(4) 0.050(3) 0.071(4) -0.004(3) 0.022(3) 0.012(3)
O5 0.086(4) 0.055(3) 0.057(4) -0.003(3) -0.001(3) 0.003(3)
O6 0.071(4) 0.037(3) 0.055(3) -0.005(2) 0.023(3) 0.002(2)
O7 0.071(4) 0.040(3) 0.058(3) -0.006(2) 0.028(3) -0.007(2)
O8 0.094(4) 0.024(2) 0.067(4) -0.002(2) 0.034(3) -0.002(2)
O9 0.065(3) 0.031(2) 0.059(3) 0.000(2) 0.029(3) -0.001(2)
O10 0.083(4) 0.051(3) 0.059(3) 0.003(3) 0.027(3) -0.010(3)
O11 0.064(4) 0.061(3) 0.080(4) 0.015(3) 0.017(3) -0.014(3)
O12 0.073(4) 0.039(3) 0.058(3) 0.002(2) 0.023(3) -0.010(2)
O13 0.091(4) 0.035(3) 0.071(4) -0.013(2) 0.042(4) -0.005(3)
O14 0.097(5) 0.040(3) 0.092(5) -0.003(3) 0.044(4) 0.004(3)
O15 0.087(4) 0.046(3) 0.057(3) -0.002(3) 0.023(3) -0.004(3)
O16 0.085(5) 0.066(4) 0.138(6) 0.023(4) 0.052(5) 0.012(3)
O17 0.088(5) 0.066(4) 0.153(7) 0.031(4) 0.053(5) -0.005(3)
O18 0.070(4) 0.042(3) 0.105(5) 0.019(3) 0.034(3) -0.003(3)
O19 0.070(4) 0.041(3) 0.063(3) -0.005(2) 0.023(3) 0.001(2)
O20 0.061(4) 0.054(3) 0.068(4) 0.004(3) 0.017(3) 0.000(3)
O21 0.066(4) 0.049(3) 0.075(4) -0.002(3) 0.032(3) 0.006(3)
O22 0.094(4) 0.052(3) 0.067(4) 0.018(3) 0.028(3) 0.020(3)
O23 0.109(5) 0.099(5) 0.072(4) 0.015(4) 0.042(4) 0.045(4)
O24 0.077(4) 0.051(3) 0.084(4) -0.005(3) 0.020(3) 0.002(3)
O25 0.077(4) 0.054(3) 0.122(5) 0.006(3) 0.002(4) 0.003(3)
O26 0.107(6) 0.093(5) 0.137(7) 0.011(5) -0.038(6) -0.018(4)
O27 0.069(4) 0.054(3) 0.100(5) 0.010(3) 0.018(4) -0.006(3)
O28 0.074(4) 0.048(3) 0.074(4) 0.009(3) 0.030(3) 0.012(3)
O29 0.082(5) 0.064(4) 0.128(6) 0.028(4) 0.048(5) 0.014(3)
O30 0.147(5) 0.119(5) 0.142(5) 0.010(4) 0.071(4) 0.002(4)
C140 0.160(5) 0.129(5) 0.155(5) 0.009(4) 0.061(4) 0.000(4)
N6 0.168(5) 0.135(5) 0.165(5) 0.007(4) 0.054(5) -0.002(4)
C141 0.167(6) 0.131(6) 0.165(6) 0.007(5) 0.052(6) -0.004(5)
C142 0.182(6) 0.149(6) 0.178(6) -0.003(5) 0.047(6) 0.002(5)
O31 0.060(3) 0.041(3) 0.069(4) -0.002(2) 0.023(3) 0.002(2)
O32 0.072(4) 0.053(3) 0.081(4) 0.006(3) 0.033(3) 0.007(3)
O33 0.066(3) 0.048(3) 0.080(4) 0.015(3) 0.025(3) 0.013(3)
O34 0.065(4) 0.059(3) 0.098(4) 0.017(3) 0.030(3) 0.010(3)
O35 0.076(4) 0.051(3) 0.056(3) -0.003(3) 0.020(3) -0.008(3)
O36 0.095(4) 0.044(3) 0.060(3) 0.001(2) 0.033(3) -0.017(3)
O37 0.069(4) 0.045(3) 0.058(3) 0.013(3) 0.023(3) -0.001(2)
O38 0.085(4) 0.046(3) 0.063(4) 0.004(3) 0.028(3) 0.002(3)
N1 0.059(4) 0.066(4) 0.098(5) 0.029(3) 0.019(4) 0.002(3)
N2 0.099(5) 0.064(4) 0.045(3) 0.008(3) 0.014(3) -0.017(3)
N3 0.139(7) 0.063(4) 0.134(7) -0.021(4) 0.064(6) -0.008(5)
N4 0.086(5) 0.048(3) 0.064(4) 0.000(3) 0.022(4) -0.010(3)
N5 0.109(6) 0.097(5) 0.165(7) 0.048(6) 0.085(6) 0.031(5)
C1 0.096(5) 0.042(3) 0.055(4) 0.005(3) 0.023(4) -0.004(3)
C2 0.117(6) 0.046(4) 0.063(5) 0.002(4) 0.029(5) -0.014(4)
C3 0.132(6) 0.056(4) 0.062(4) 0.003(4) 0.026(4) -0.023(4)
C4 0.116(6) 0.051(4) 0.064(5) 0.002(4) 0.018(5) -0.011(4)
C5 0.091(5) 0.041(3) 0.050(4) 0.001(3) 0.013(4) 0.001(3)
C6 0.080(4) 0.038(3) 0.051(4) 0.002(3) 0.015(4) 0.000(3)
C7 0.165(7) 0.078(5) 0.070(5) 0.002(5) 0.033(6) -0.032(6)
C8 0.170(11) 0.128(9) 0.097(8) -0.012(7) 0.068(9) -0.031(9)
C9 0.208(12) 0.069(6) 0.082(7) 0.026(6) 0.017(8) -0.055(7)
C10 0.200(12) 0.093(7) 0.069(7) -0.010(6) 0.039(8) -0.044(8)
C11 0.069(4) 0.034(3) 0.054(4) 0.005(3) 0.018(3) -0.003(3)
C12 0.074(5) 0.048(4) 0.053(4) 0.001(3) 0.024(4) -0.002(3)
C13 0.070(4) 0.048(4) 0.054(4) 0.000(3) 0.020(4) 0.003(3)
C14 0.063(4) 0.043(4) 0.057(4) -0.004(3) 0.019(4) -0.003(3)
C15 0.058(4) 0.034(3) 0.050(4) 0.000(3) 0.014(3) -0.005(3)
C16 0.055(4) 0.041(3) 0.056(4) -0.004(3) 0.009(3) -0.004(3)
C17 0.090(5) 0.056(4) 0.055(4) -0.004(4) 0.020(4) 0.006(4)
C18 0.093(7) 0.090(6) 0.054(5) -0.007(5) 0.022(5) 0.007(5)
C19 0.105(8) 0.059(5) 0.077(6) -0.014(5) 0.021(6) 0.007(5)
C20 0.101(7) 0.069(5) 0.055(5) -0.005(4) 0.037(5) 0.006(5)
C21 0.063(4) 0.042(3) 0.060(4) 0.004(3) 0.010(3) 0.003(3)
C22 0.061(4) 0.050(4) 0.071(5) -0.003(4) 0.017(4) 0.010(3)
C23 0.064(4) 0.058(4) 0.080(5) -0.004(4) 0.027(4) 0.007(3)
C24 0.063(5) 0.056(4) 0.072(5) 0.006(4) 0.020(4) 0.007(4)
C25 0.070(4) 0.035(3) 0.062(4) 0.009(3) 0.018(4) 0.002(3)
C26 0.062(4) 0.032(3) 0.056(4) 0.008(3) 0.012(3) 0.001(3)
C27 0.078(6) 0.105(6) 0.112(6) -0.011(5) 0.028(5) 0.013(5)
C28 0.107(9) 0.208(12) 0.108(9) -0.054(9) 0.039(8) 0.022(9)
C29 0.102(9) 0.101(8) 0.180(12) -0.039(8) 0.028(9) 0.013(7)
C30 0.077(7) 0.136(9) 0.120(9) -0.011(8) 0.024(7) 0.003(7)
C31 0.071(4) 0.049(4) 0.064(4) 0.007(3) 0.022(4) -0.006(3)
C32 0.073(5) 0.062(4) 0.088(5) 0.013(4) 0.029(4) -0.008(4)
C33 0.075(5) 0.069(4) 0.113(5) 0.029(4) 0.038(4) -0.003(4)
C34 0.082(5) 0.064(5) 0.090(5) 0.018(4) 0.025(5) -0.014(4)
C35 0.086(5) 0.048(4) 0.061(4) 0.010(3) 0.025(4) -0.010(3)
C36 0.082(4) 0.047(4) 0.056(4) -0.009(3) 0.020(4) -0.006(3)
C37 0.085(6) 0.107(6) 0.160(7) 0.039(6) 0.051(6) -0.012(5)
C38 0.086(9) 0.172(11) 0.236(14) 0.081(11) 0.069(9) -0.009(8)
C39 0.100(9) 0.139(10) 0.197(13) 0.010(9) 0.060(9) -0.035(8)
C40 0.141(11) 0.158(11) 0.194(12) 0.030(10) 0.100(10) 0.002(9)
C41 0.072(4) 0.047(4) 0.112(5) 0.011(4) 0.027(4) -0.006(3)
C42 0.074(5) 0.048(4) 0.115(6) 0.004(4) 0.023(5) -0.004(4)
C43 0.073(5) 0.049(4) 0.103(5) 0.002(4) 0.024(4) -0.001(4)
C44 0.063(5) 0.046(4) 0.080(5) 0.007(4) 0.025(4) 0.003(3)
C45 0.070(4) 0.043(3) 0.075(4) 0.007(3) 0.030(4) -0.001(3)
C46 0.067(4) 0.049(4) 0.091(5) 0.005(4) 0.029(4) -0.005(3)
C47 0.092(6) 0.046(4) 0.126(6) 0.015(5) 0.019(5) -0.005(4)
C48 0.123(9) 0.055(6) 0.161(10) -0.011(6) 0.014(8) -0.004(6)
C49 0.125(10) 0.087(7) 0.157(10) 0.031(7) 0.036(9) -0.011(7)
C50 0.105(8) 0.059(6) 0.179(11) 0.022(7) 0.031(8) 0.035(6)
C51 0.063(4) 0.050(4) 0.064(4) 0.007(3) 0.024(3) -0.003(3)
C52 0.066(5) 0.043(4) 0.060(4) 0.004(3) 0.018(4) -0.005(3)
C53 0.077(5) 0.052(4) 0.065(4) 0.006(3) 0.021(4) 0.005(3)
C54 0.070(5) 0.056(4) 0.065(5) 0.000(4) 0.024(4) -0.001(4)
C55 0.075(4) 0.054(4) 0.066(4) 0.002(3) 0.023(4) 0.005(3)
C56 0.066(4) 0.053(4) 0.071(4) 0.003(3) 0.022(4) 0.001(3)
C57 0.091(5) 0.062(4) 0.067(5) 0.001(4) 0.031(4) 0.012(4)
C58 0.120(8) 0.059(5) 0.087(7) 0.001(5) 0.038(6) 0.021(5)
C59 0.084(7) 0.076(6) 0.103(8) 0.007(5) 0.040(6) 0.016(5)
C60 0.125(9) 0.082(7) 0.100(8) -0.022(6) 0.011(7) 0.036(6)
C61 0.092(5) 0.076(4) 0.077(5) -0.008(4) 0.011(4) 0.031(4)
C62 0.113(7) 0.101(6) 0.090(6) -0.022(5) -0.004(5) 0.046(5)
C63 0.130(7) 0.103(6) 0.118(6) -0.030(5) -0.006(6) 0.032(5)
C64 0.113(7) 0.084(5) 0.114(7) -0.014(5) -0.017(6) 0.013(5)
C65 0.085(5) 0.061(4) 0.105(5) -0.008(4) -0.008(5) 0.010(4)
C66 0.086(5) 0.063(4) 0.087(5) -0.004(4) 0.009(4) 0.021(4)
C67 0.166(9) 0.128(7) 0.143(8) -0.052(7) -0.005(7) 0.032(7)
C68 0.185(13) 0.147(11) 0.186(13) -0.079(10) 0.056(11) -0.013(10)
C69 0.223(16) 0.197(14) 0.151(13) -0.078(11) -0.022(12) 0.037(13)
C70 0.180(14) 0.144(11) 0.212(14) -0.056(11) 0.029(12) -0.003(11)
C71 0.087(5) 0.059(4) 0.133(6) 0.013(5) -0.002(5) -0.004(4)
C72 0.109(7) 0.074(5) 0.157(7) 0.017(5) -0.007(6) -0.014(5)
C73 0.118(6) 0.075(5) 0.182(7) 0.014(6) 0.003(6) -0.018(5)
C74 0.092(6) 0.063(5) 0.164(7) 0.013(6) 0.012(6) -0.012(5)
C75 0.071(5) 0.064(4) 0.138(5) 0.020(4) 0.026(5) -0.008(4)
C76 0.072(5) 0.066(4) 0.119(5) 0.015(4) 0.009(5) -0.007(4)
C77 0.153(9) 0.082(6) 0.231(10) 0.013(7) 0.004(8) -0.043(6)
C78 0.211(15) 0.150(12) 0.279(17) -0.007(13) -0.036(14) -0.085(12)
C79 0.233(16) 0.097(10) 0.313(18) -0.045(12) 0.053(14) -0.036(10)
C80 0.215(15) 0.115(10) 0.271(16) 0.024(11) 0.025(13) -0.096(10)
C81 0.073(4) 0.046(4) 0.071(4) -0.003(3) 0.030(4) 0.007(3)
C82 0.057(4) 0.057(4) 0.082(5) 0.005(4) 0.021(4) 0.004(3)
C83 0.064(5) 0.049(4) 0.079(5) 0.000(4) 0.023(4) 0.014(3)
C84 0.070(4) 0.048(4) 0.074(5) 0.000(3) 0.028(4) 0.009(3)
C85 0.076(5) 0.064(4) 0.081(5) 0.012(4) 0.032(4) 0.009(4)
C86 0.074(5) 0.067(5) 0.087(5) 0.020(4) 0.022(5) 0.011(4)
C87 0.066(4) 0.071(4) 0.084(5) 0.015(4) 0.019(4) 0.011(4)
C88 0.062(4) 0.060(4) 0.094(5) 0.020(4) 0.019(4) 0.009(3)
C89 0.063(5) 0.066(5) 0.095(6) 0.022(4) 0.026(4) 0.010(4)
C90 0.069(5) 0.070(5) 0.094(6) 0.006(4) 0.028(5) 0.002(4)
C91 0.063(4) 0.060(4) 0.089(5) 0.013(4) 0.022(4) 0.006(4)
C92 0.065(5) 0.050(4) 0.087(5) 0.011(4) 0.024(4) 0.009(4)
C93 0.067(4) 0.051(4) 0.083(5) 0.014(3) 0.026(4) 0.009(3)
C94 0.066(4) 0.053(4) 0.082(5) 0.016(4) 0.029(4) 0.014(3)
C95 0.067(5) 0.077(5) 0.124(6) 0.012(5) 0.017(5) 0.004(4)
C96 0.098(7) 0.100(6) 0.179(8) -0.003(6) 0.053(6) 0.010(6)
C97 0.116(7) 0.098(6) 0.201(9) -0.013(6) 0.060(7) 0.007(6)
C98 0.124(7) 0.083(5) 0.220(8) -0.017(6) 0.072(7) 0.001(5)
C99 0.118(7) 0.081(6) 0.198(9) 0.013(6) 0.051(7) 0.016(6)
C100 0.092(6) 0.089(6) 0.171(8) 0.029(6) 0.048(6) 0.012(5)
C101 0.068(5) 0.076(5) 0.155(7) 0.024(5) 0.043(5) 0.006(4)
C102 0.160(9) 0.109(7) 0.263(10) -0.050(8) 0.089(8) 0.003(7)
C103 0.241(17) 0.207(15) 0.284(17) -0.063(15) 0.049(15) 0.015(15)
C104 0.193(13) 0.082(8) 0.312(16) -0.023(10) 0.139(12) -0.013(9)
C105 0.188(13) 0.148(11) 0.332(17) -0.095(12) 0.128(13) -0.029(11)
C106 0.086(5) 0.050(4) 0.060(4) -0.004(3) 0.026(4) -0.008(4)
C107 0.090(5) 0.058(4) 0.050(4) -0.003(3) 0.018(4) -0.018(4)
C108 0.095(5) 0.047(4) 0.049(4) 0.004(3) 0.019(4) -0.018(4)
C109 0.093(5) 0.056(4) 0.051(4) -0.001(3) 0.019(4) -0.017(4)
C110 0.103(6) 0.061(4) 0.059(5) 0.002(4) 0.016(4) -0.017(4)
C111 0.098(6) 0.068(5) 0.060(5) -0.004(4) 0.013(4) -0.019(4)
C112 0.097(5) 0.068(4) 0.051(4) 0.005(4) 0.010(4) -0.021(4)
C113 0.083(5) 0.069(4) 0.054(4) 0.007(4) 0.015(4) -0.013(4)
C114 0.083(5) 0.055(4) 0.050(4) 0.006(4) 0.013(4) -0.007(4)
C115 0.088(5) 0.053(4) 0.060(4) 0.016(4) 0.020(4) 0.003(4)
C116 0.074(4) 0.051(4) 0.053(4) 0.011(3) 0.019(4) 0.005(3)
C117 0.081(5) 0.053(4) 0.053(4) 0.008(3) 0.020(4) -0.007(4)
C118 0.086(5) 0.060(4) 0.050(4) 0.011(3) 0.019(4) -0.018(4)
C119 0.068(4) 0.042(3) 0.059(4) 0.017(3) 0.032(4) -0.003(3)
C120 0.097(5) 0.064(4) 0.052(4) -0.001(4) 0.020(4) -0.005(4)
C121 0.116(6) 0.062(5) 0.127(7) 0.024(5) 0.048(5) -0.004(5)
C122 0.124(7) 0.082(6) 0.153(7) 0.024(5) 0.056(6) 0.007(5)
C123 0.128(7) 0.097(6) 0.172(7) 0.030(6) 0.046(6) 0.017(5)
C124 0.130(7) 0.090(6) 0.143(7) 0.032(6) 0.025(6) 0.013(5)
C125 0.118(7) 0.075(5) 0.105(6) 0.022(5) 0.028(6) -0.001(5)
C126 0.106(5) 0.061(4) 0.084(5) 0.009(4) 0.030(4) -0.005(4)
C127 0.147(8) 0.121(7) 0.189(9) 0.029(7) 0.042(7) 0.025(7)
C128 0.151(13) 0.163(12) 0.189(14) -0.003(11) 0.058(11) 0.016(10)
C129 0.180(14) 0.151(12) 0.253(16) 0.006(12) 0.079(12) 0.040(10)
C130 0.161(14) 0.229(15) 0.189(14) 0.040(13) 0.026(12) 0.040(12)
C131 0.119(6) 0.046(4) 0.105(6) -0.009(4) 0.057(5) 0.005(4)
C132 0.162(11) 0.082(8) 0.195(12) -0.013(8) 0.078(10) 0.038(8)
C133 0.208(13) 0.065(6) 0.151(11) -0.043(7) 0.076(9) -0.027(8)
C134 0.082(5) 0.043(4) 0.055(4) -0.003(4) 0.024(4) -0.002(4)
C135 0.155(10) 0.054(5) 0.094(8) 0.010(5) 0.004(7) -0.023(6)
C136 0.107(8) 0.061(5) 0.072(6) -0.009(5) 0.026(6) -0.015(5)
C137 0.093(6) 0.089(5) 0.141(7) 0.045(6) 0.064(6) 0.020(5)
C138 0.145(11) 0.117(9) 0.233(14) 0.035(10) 0.107(10) 0.006(9)
C139 0.157(11) 0.158(11) 0.163(11) 0.060(10) 0.103(10) 0.063(9)

loop_
_atom_type_symbol
_atom_type_description
_atom_type_scat_dispersion_real
_atom_type_scat_dispersion_imag
_atom_type_scat_source
C C 0.0181 0.0091 'International Tables Vol C Tables 4.2.6.8 and 6.1.1.4'
H H 0.0000 0.0000 'International Tables Vol C Tables 4.2.6.8 and 6.1.1.4'
N N 0.0311 0.0180 'International Tables Vol C Tables 4.2.6.8 and 6.1.1.4'
Ni Ni -3.0029 0.5091 'International Tables Vol C Tables 4.2.6.8 and 6.1.1.4'
O O 0.0492 0.0322 'International Tables Vol C Tables 4.2.6.8 and 6.1.1.4'
S S 0.3331 0.5567 'International Tables Vol C Tables 4.2.6.8 and 6.1.1.4'

loop_
_exptl_crystal_face_index_h
_exptl_crystal_face_index_k
_exptl_crystal_face_index_l
_exptl_crystal_face_perp_dist
-1.00 -3.00 -3.00 0.0510
0.00 1.00 3.00 0.1150
-1.00 -2.00 1.00 0.0610
-1.00 -2.00 2.00 0.0760
1.00 2.00 -2.00 0.1260
0.00 0.00 -1.00 0.1230
-1.00 -3.00 -2.00 0.0560
0.00 -1.00 -3.00 0.1000
-1.00 0.00 0.00 0.0160
1.00 0.00 0.00 0.0230

loop_
_geom_angle_atom_site_label_1
_geom_angle_atom_site_label_2
_geom_angle_atom_site_label_3
_geom_angle
_geom_angle_site_symmetry_1
_geom_angle_site_symmetry_3
_geom_angle_publ_flag
O6 Ni1 O9 91.0(2) . . ?
O7 Ni1 O6 86.9(2) . . ?
O7 Ni1 O9 86.9(2) . . ?
O7 Ni1 O13 164.7(2) . . ?
O13 Ni1 O6 81.4(2) . . ?
O13 Ni1 O9 83.5(2) . . ?
O31 Ni1 O6 90.7(2) . . ?
O31 Ni1 O7 90.7(2) . . ?
O31 Ni1 O9 177.0(2) . . ?
O31 Ni1 O13 99.2(2) . . ?
O31 Ni1 O35 88.1(2) . . ?
O35 Ni1 O6 177.4(2) . . ?
O35 Ni1 O7 95.4(2) . . ?
O35 Ni1 O9 90.2(2) . . ?
O35 Ni1 O13 96.5(2) . . ?
O3 Ni2 O4 85.0(2) . . ?
O6 Ni2 O3 87.8(2) . . ?
O6 Ni2 O4 87.5(2) . . ?
O13 Ni2 O3 88.2(2) . . ?
O13 Ni2 O4 168.8(2) . . ?
O13 Ni2 O6 83.4(2) . . ?
O14 Ni2 O3 90.5(2) . . ?
O14 Ni2 O4 93.1(3) . . ?
O14 Ni2 O6 178.2(2) . . ?
O14 Ni2 O13 95.8(3) . . ?
O32 Ni2 O3 173.6(3) . . ?
O32 Ni2 O4 88.7(3) . . ?
O32 Ni2 O6 91.9(2) . . ?
O32 Ni2 O13 98.1(2) . . ?
O32 Ni2 O14 89.8(2) . . ?
O9 Ni3 O10 85.5(2) . . ?
O9 Ni3 O12 87.69(19) . . ?
O9 Ni3 O13 85.1(2) . . ?
O9 Ni3 O15 173.4(2) . . ?
O12 Ni3 O10 86.6(2) . . ?
O13 Ni3 O10 170.6(2) . . ?
O13 Ni3 O12 92.8(2) . . ?
O15 Ni3 O10 89.6(2) . . ?
O15 Ni3 O12 87.6(2) . . ?
O15 Ni3 O13 99.8(2) . . ?
O36 Ni3 O9 94.9(2) . . ?
O36 Ni3 O10 88.3(2) . . ?
O36 Ni3 O12 174.1(3) . . ?
O36 Ni3 O13 92.7(2) . . ?
O36 Ni3 O15 89.4(2) . . ?
O22 Ni4 O21 87.7(2) . . ?
O24 Ni4 O21 91.0(2) . . ?
O24 Ni4 O22 88.0(3) . . ?
O24 Ni4 O28 82.3(2) . . ?
O28 Ni4 O21 82.2(2) . . ?
O28 Ni4 O22 165.8(2) . . ?
O33 Ni4 O21 179.4(3) . . ?
O33 Ni4 O22 92.6(2) . . ?
O33 Ni4 O24 89.6(3) . . ?
O33 Ni4 O28 97.7(2) . . ?
O33 Ni4 O37 88.9(2) . . ?
O37 Ni4 O21 90.6(2) . . ?
O37 Ni4 O22 92.6(2) . . ?
O37 Ni4 O24 178.4(2) . . ?
O37 Ni4 O28 97.5(2) . . ?
O19 Ni5 O18 86.7(2) . . ?
O21 Ni5 O18 89.8(2) . . ?
O21 Ni5 O19 87.1(2) . . ?
O28 Ni5 O18 93.7(2) . . ?
O28 Ni5 O19 170.5(2) . . ?
O28 Ni5 O21 83.4(2) . . ?
O30 Ni5 O18 81.0(3) . . ?
O30 Ni5 O19 91.1(3) . . ?
O30 Ni5 O21 170.7(3) . . ?
O30 Ni5 O28 98.3(3) . . ?
O30 Ni5 O38 96.9(2) . . ?
O38 Ni5 O18 173.4(3) . . ?
O38 Ni5 O19 87.1(2) . . ?
O38 Ni5 O21 92.1(2) . . ?
O38 Ni5 O28 92.8(2) . . ?
O24 Ni6 O25 87.6(3) . . ?
O24 Ni6 O27 86.1(2) . . ?
O24 Ni6 O28 82.9(2) . . ?
O24 Ni6 O34 93.6(2) . . ?
O25 Ni6 O27 86.2(3) . . ?
O28 Ni6 O25 170.4(3) . . ?
O28 Ni6 O27 92.1(2) . . ?
O29 Ni6 O24 171.0(2) . . ?
O29 Ni6 O25 90.4(3) . . ?
O29 Ni6 O27 85.0(2) . . ?
O29 Ni6 O28 98.9(3) . . ?
O29 Ni6 O34 95.2(2) . . ?
O34 Ni6 O25 88.0(3) . . ?
O34 Ni6 O27 174.2(3) . . ?
O34 Ni6 O28 93.6(2) . . ?
O1 S1 O2 118.7(3) . . ?
O1 S1 C1 106.1(4) . . ?
O1 S1 C35 106.8(4) . . ?
O2 S1 C1 110.7(4) . . ?
O2 S1 C35 110.5(4) . . ?
C35 S1 C1 102.8(4) . . ?
O4 S2 C5 106.4(4) . . ?
O4 S2 C11 109.5(3) . . ?
O5 S2 O4 116.7(4) . . ?
O5 S2 C5 107.7(4) . . ?
O5 S2 C11 109.1(4) . . ?
C11 S2 C5 107.1(4) . . ?
O7 S3 C15 110.3(3) . . ?
O7 S3 C21 111.7(4) . . ?
O8 S3 O7 116.2(3) . . ?
O8 S3 C15 108.1(3) . . ?
O8 S3 C21 107.6(4) . . ?
C15 S3 C21 101.8(4) . . ?
O10 S4 C25 108.5(4) . . ?
O10 S4 C31 106.5(4) . . ?
O11 S4 O10 116.1(4) . . ?
O11 S4 C25 108.7(4) . . ?
O11 S4 C31 107.8(4) . . ?
C25 S4 C31 109.1(4) . . ?
O16 S5 O17 119.3(4) . . ?
O16 S5 C41 110.0(4) . . ?
O16 S5 C75 110.4(5) . . ?
O17 S5 C41 104.8(4) . . ?
O17 S5 C75 105.9(5) . . ?
C75 S5 C41 105.4(5) . . ?
O19 S6 C45 107.7(4) . . ?
O19 S6 C51 110.0(3) . . ?
O20 S6 O19 116.5(4) . . ?
O20 S6 C45 108.8(4) . . ?
O20 S6 C51 107.1(4) . . ?
C51 S6 C45 106.3(4) . . ?
O22 S7 C55 110.9(4) . . ?
O22 S7 C61 110.3(4) . . ?
O23 S7 O22 116.5(4) . . ?
O23 S7 C55 107.1(4) . . ?
O23 S7 C61 107.8(5) . . ?
C61 S7 C55 103.4(5) . . ?
O25 S8 C65 110.0(5) . . ?
O25 S8 C71 106.7(5) . . ?
O26 S8 O25 116.4(5) . . ?
O26 S8 C65 107.0(6) . . ?
O26 S8 C71 110.7(5) . . ?
C65 S8 C71 105.4(5) . . ?
C6 O3 Ni2 131.7(6) . . ?
S2 O4 Ni2 122.3(4) . . ?
Ni2 O6 Ni1 92.0(2) . . ?
C16 O6 Ni1 135.7(5) . . ?
C16 O6 Ni2 132.2(5) . . ?
S3 O7 Ni1 122.4(3) . . ?
Ni3 O9 Ni1 91.79(19) . . ?
C26 O9 Ni1 135.0(5) . . ?
C26 O9 Ni3 132.4(5) . . ?
S4 O10 Ni3 120.5(4) . . ?
C36 O12 Ni3 129.2(6) . . ?
Ni2 O13 Ni1 92.3(2) . . ?
Ni2 O13 Ni3 137.7(3) . . ?
Ni3 O13 Ni1 91.2(2) . . ?
C131 O14 Ni2 118.2(7) . . ?
C134 O15 Ni3 119.0(5) . . ?
C46 O18 Ni5 132.2(6) . . ?
S6 O19 Ni5 121.7(3) . . ?
Ni5 O21 Ni4 92.1(2) . . ?
C56 O21 Ni4 134.5(6) . . ?
C56 O21 Ni5 133.4(6) . . ?
S7 O22 Ni4 120.4(3) . . ?
Ni6 O24 Ni4 93.2(2) . . ?
C66 O24 Ni4 134.1(6) . . ?
C66 O24 Ni6 132.6(6) . . ?
S8 O25 Ni6 122.7(4) . . ?
C76 O27 Ni6 130.8(7) . . ?
Ni5 O28 Ni4 93.3(2) . . ?
Ni6 O28 Ni4 92.8(2) . . ?
Ni6 O28 Ni5 136.3(3) . . ?
C137 O29 Ni6 123.3(8) . . ?
C140 O30 Ni5 133.0(5) . . ?
O30 C140 H140 117.0 . . ?
O30 C140 N6 125.9 . . ?
N6 C140 H140 117.0 . . ?
C140 N6 C141 120.6 . . ?
C140 N6 C142 121.8 . . ?
C142 N6 C141 117.6 . . ?
N6 C141 H14A 109.5 . . ?
N6 C141 H14B 109.5 . . ?
N6 C141 H14C 109.5 . . ?
H14A C141 H14B 109.5 . . ?
H14A C141 H14C 109.5 . . ?
H14B C141 H14C 109.5 . . ?
N6 C142 H14D 109.5 . . ?
N6 C142 H14E 109.5 . . ?
N6 C142 H14F 109.5 . . ?
H14D C142 H14E 109.5 . . ?
H14D C142 H14F 109.5 . . ?
H14E C142 H14F 109.5 . . ?
C81 O31 Ni1 127.7(5) . . ?
C81 O32 Ni2 128.1(6) . . ?
C94 O33 Ni4 128.0(5) . . ?
C94 O34 Ni6 125.8(6) . . ?
C106 O35 Ni1 125.5(5) . . ?
C106 O36 Ni3 126.6(6) . . ?
C119 O37 Ni4 126.8(5) . . ?
C119 O38 Ni5 129.8(6) . . ?
C87 N1 C88 107.1(8) . . ?
C87 N1 C95 124.7(7) . . ?
C88 N1 C95 127.3(7) . . ?
C112 N2 C113 109.6(7) . . ?
C112 N2 C120 126.6(7) . . ?
C113 N2 C120 123.5(7) . . ?
C131 N3 C132 123.5(12) . . ?
C131 N3 C133 115.6(12) . . ?
C132 N3 C133 120.9(10) . . ?
C134 N4 C135 120.3(8) . . ?
C134 N4 C136 121.4(7) . . ?
C135 N4 C136 117.8(7) . . ?
C137 N5 C138 117.1(14) . . ?
C137 N5 C139 120.4(13) . . ?
C138 N5 C139 122.3(11) . . ?
C2 C1 S1 119.3(7) . . ?
C2 C1 C6 119.7(9) . . ?
C6 C1 S1 121.0(6) . . ?
C1 C2 H2 117.4 . . ?
C1 C2 C3 125.2(9) . . ?
C3 C2 H2 117.4 . . ?
C2 C3 C4 115.3(9) . . ?
C2 C3 C7 119.0(9) . . ?
C4 C3 C7 125.6(9) . . ?
C3 C4 H4 118.7 . . ?
C3 C4 C5 122.5(9) . . ?
C5 C4 H4 118.7 . . ?
C4 C5 S2 118.6(7) . . ?
C6 C5 S2 120.4(6) . . ?
C6 C5 C4 120.9(8) . . ?
O3 C6 C1 120.9(8) . . ?
C5 C6 O3 123.0(7) . . ?
C5 C6 C1 115.9(7) . . ?
C8 C7 C3 110.2(10) . . ?
C8 C7 C9 111.7(10) . . ?
C9 C7 C3 104.0(9) . . ?
C10 C7 C3 108.8(9) . . ?
C10 C7 C8 113.4(11) . . ?
C10 C7 C9 108.3(11) . . ?
C7 C8 H8A 109.5 . . ?
C7 C8 H8B 109.5 . . ?
C7 C8 H8C 109.5 . . ?
H8A C8 H8B 109.5 . . ?
H8A C8 H8C 109.5 . . ?
H8B C8 H8C 109.5 . . ?
C7 C9 H9A 109.5 . . ?
C7 C9 H9B 109.5 . . ?
C7 C9 H9C 109.5 . . ?
H9A C9 H9B 109.5 . . ?
H9A C9 H9C 109.5 . . ?
H9B C9 H9C 109.5 . . ?
C7 C10 H10A 109.5 . . ?
C7 C10 H10B 109.5 . . ?
C7 C10 H10C 109.5 . . ?
H10A C10 H10B 109.5 . . ?
H10A C10 H10C 109.5 . . ?
H10B C10 H10C 109.5 . . ?
C12 C11 S2 114.2(6) . . ?
C16 C11 S2 124.1(6) . . ?
C16 C11 C12 121.6(7) . . ?
C11 C12 H12 118.9 . . ?
C13 C12 C11 122.3(8) . . ?
C13 C12 H12 118.9 . . ?
C12 C13 C17 122.0(8) . . ?
C14 C13 C12 116.0(7) . . ?
C14 C13 C17 122.1(7) . . ?
C13 C14 H14 118.6 . . ?
C15 C14 C13 122.8(7) . . ?
C15 C14 H14 118.6 . . ?
C14 C15 S3 114.8(6) . . ?
C14 C15 C16 122.3(7) . . ?
C16 C15 S3 122.7(6) . . ?
O6 C16 C11 124.4(7) . . ?
O6 C16 C15 120.4(7) . . ?
C11 C16 C15 115.0(7) . . ?
C13 C17 C18 112.8(7) . . ?
C13 C17 C19 108.1(7) . . ?
C13 C17 C20 109.6(8) . . ?
C18 C17 C19 110.0(8) . . ?
C18 C17 C20 107.4(7) . . ?
C19 C17 C20 109.0(7) . . ?
C17 C18 H18A 109.5 . . ?
C17 C18 H18B 109.5 . . ?
C17 C18 H18C 109.5 . . ?
H18A C18 H18B 109.5 . . ?
H18A C18 H18C 109.5 . . ?
H18B C18 H18C 109.5 . . ?
C17 C19 H19A 109.5 . . ?
C17 C19 H19B 109.5 . . ?
C17 C19 H19C 109.5 . . ?
H19A C19 H19B 109.5 . . ?
H19A C19 H19C 109.5 . . ?
H19B C19 H19C 109.5 . . ?
C17 C20 H20A 109.5 . . ?
C17 C20 H20B 109.5 . . ?
C17 C20 H20C 109.5 . . ?
H20A C20 H20B 109.5 . . ?
H20A C20 H20C 109.5 . . ?
H20B C20 H20C 109.5 . . ?
C22 C21 S3 118.2(6) . . ?
C22 C21 C26 120.9(8) . . ?
C26 C21 S3 120.8(6) . . ?
C21 C22 H22 116.9 . . ?
C23 C22 C21 126.2(8) . . ?
C23 C22 H22 116.9 . . ?
C22 C23 C24 116.4(8) . . ?
C22 C23 C27 125.7(9) . . ?
C24 C23 C27 117.8(9) . . ?
C23 C24 H24 119.8 . . ?
C23 C24 C25 120.4(8) . . ?
C25 C24 H24 119.8 . . ?
C24 C25 S4 113.0(7) . . ?
C26 C25 S4 124.6(6) . . ?
C26 C25 C24 122.2(7) . . ?
O9 C26 C21 122.6(7) . . ?
O9 C26 C25 123.7(7) . . ?
C25 C26 C21 113.7(7) . . ?
C23 C27 C28 105.8(10) . . ?
C23 C27 C29 104.6(9) . . ?
C28 C27 C29 106.2(11) . . ?
C30 C27 C23 118.3(11) . . ?
C30 C27 C28 111.2(11) . . ?
C30 C27 C29 109.9(11) . . ?
C27 C28 H28A 109.5 . . ?
C27 C28 H28B 109.5 . . ?
C27 C28 H28C 109.5 . . ?
H28A C28 H28B 109.5 . . ?
H28A C28 H28C 109.5 . . ?
H28B C28 H28C 109.5 . . ?
C27 C29 H29A 109.5 . . ?
C27 C29 H29B 109.5 . . ?
C27 C29 H29C 109.5 . . ?
H29A C29 H29B 109.5 . . ?
H29A C29 H29C 109.5 . . ?
H29B C29 H29C 109.5 . . ?
C27 C30 H30A 109.5 . . ?
C27 C30 H30B 109.5 . . ?
C27 C30 H30C 109.5 . . ?
H30A C30 H30B 109.5 . . ?
H30A C30 H30C 109.5 . . ?
H30B C30 H30C 109.5 . . ?
C32 C31 S4 116.6(7) . . ?
C32 C31 C36 125.3(8) . . ?
C36 C31 S4 118.1(6) . . ?
C31 C32 H32 119.9 . . ?
C31 C32 C33 120.1(9) . . ?
C33 C32 H32 119.9 . . ?
C32 C33 C37 122.0(10) . . ?
C34 C33 C32 116.6(8) . . ?
C34 C33 C37 121.2(9) . . ?
C33 C34 H34 118.6 . . ?
C33 C34 C35 122.8(8) . . ?
C35 C34 H34 118.6 . . ?
C34 C35 S1 119.2(6) . . ?
C34 C35 C36 119.7(9) . . ?
C36 C35 S1 121.1(7) . . ?
O12 C36 C31 122.6(7) . . ?
O12 C36 C35 122.5(9) . . ?
C31 C36 C35 114.9(8) . . ?
C33 C37 C40 101.3(11) . . ?
C38 C37 C33 111.2(9) . . ?
C38 C37 C39 118.7(14) . . ?
C38 C37 C40 103.0(12) . . ?
C39 C37 C33 112.3(11) . . ?
C39 C37 C40 108.2(11) . . ?
C37 C38 H38A 109.5 . . ?
C37 C38 H38B 109.5 . . ?
C37 C38 H38C 109.5 . . ?
H38A C38 H38B 109.5 . . ?
H38A C38 H38C 109.5 . . ?
H38B C38 H38C 109.5 . . ?
C37 C39 H39A 109.5 . . ?
C37 C39 H39B 109.5 . . ?
C37 C39 H39C 109.5 . . ?
H39A C39 H39B 109.5 . . ?
H39A C39 H39C 109.5 . . ?
H39B C39 H39C 109.5 . . ?
C37 C40 H40A 109.5 . . ?
C37 C40 H40B 109.5 . . ?
C37 C40 H40C 109.5 . . ?
H40A C40 H40B 109.5 . . ?
H40A C40 H40C 109.5 . . ?
H40B C40 H40C 109.5 . . ?
C42 C41 S5 118.8(7) . . ?
C42 C41 C46 120.9(9) . . ?
C46 C41 S5 120.2(7) . . ?
C41 C42 H42 118.8 . . ?
C43 C42 C41 122.3(9) . . ?
C43 C42 H42 118.8 . . ?
C42 C43 C44 118.7(8) . . ?
C42 C43 C47 121.0(8) . . ?
C44 C43 C47 120.1(9) . . ?
C43 C44 H44 120.2 . . ?
C43 C44 C45 119.7(9) . . ?
C45 C44 H44 120.2 . . ?
C44 C45 S6 115.1(7) . . ?
C46 C45 S6 122.0(6) . . ?
C46 C45 C44 122.8(8) . . ?
O18 C46 C41 122.2(9) . . ?
O18 C46 C45 122.7(7) . . ?
C45 C46 C41 115.0(8) . . ?
C48 C47 C43 107.4(9) . . ?
C48 C47 C50 110.2(10) . . ?
C49 C47 C43 111.1(9) . . ?
C49 C47 C48 105.8(9) . . ?
C49 C47 C50 110.3(11) . . ?
C50 C47 C43 111.8(8) . . ?
C47 C48 H48A 109.5 . . ?
C47 C48 H48B 109.5 . . ?
C47 C48 H48C 109.5 . . ?
H48A C48 H48B 109.5 . . ?
H48A C48 H48C 109.5 . . ?
H48B C48 H48C 109.5 . . ?
C47 C49 H49A 109.5 . . ?
C47 C49 H49B 109.5 . . ?
C47 C49 H49C 109.5 . . ?
H49A C49 H49B 109.5 . . ?
H49A C49 H49C 109.5 . . ?
H49B C49 H49C 109.5 . . ?
C47 C50 H50A 109.5 . . ?
C47 C50 H50B 109.5 . . ?
C47 C50 H50C 109.5 . . ?
H50A C50 H50B 109.5 . . ?
H50A C50 H50C 109.5 . . ?
H50B C50 H50C 109.5 . . ?
C52 C51 S6 114.1(6) . . ?
C52 C51 C56 123.4(8) . . ?
C56 C51 S6 122.3(6) . . ?
C51 C52 H52 119.0 . . ?
C51 C52 C53 121.9(8) . . ?
C53 C52 H52 119.0 . . ?
C52 C53 C57 121.5(8) . . ?
C54 C53 C52 115.6(8) . . ?
C54 C53 C57 122.8(8) . . ?
C53 C54 H54 118.1 . . ?
C53 C54 C55 123.8(8) . . ?
C55 C54 H54 118.1 . . ?
C54 C55 S7 116.4(7) . . ?
C54 C55 C56 122.6(8) . . ?
C56 C55 S7 121.0(6) . . ?
O21 C56 C51 124.5(8) . . ?
O21 C56 C55 123.2(8) . . ?
C51 C56 C55 112.4(7) . . ?
C53 C57 C58 111.3(7) . . ?
C59 C57 C53 108.1(8) . . ?
C59 C57 C58 107.2(9) . . ?
C60 C57 C53 108.9(9) . . ?
C60 C57 C58 111.3(8) . . ?
C60 C57 C59 109.9(9) . . ?
C57 C58 H58A 109.5 . . ?
C57 C58 H58B 109.5 . . ?
C57 C58 H58C 109.5 . . ?
H58A C58 H58B 109.5 . . ?
H58A C58 H58C 109.5 . . ?
H58B C58 H58C 109.5 . . ?
C57 C59 H59A 109.5 . . ?
C57 C59 H59B 109.5 . . ?
C57 C59 H59C 109.5 . . ?
H59A C59 H59B 109.5 . . ?
H59A C59 H59C 109.5 . . ?
H59B C59 H59C 109.5 . . ?
C57 C60 H60A 109.5 . . ?
C57 C60 H60B 109.5 . . ?
C57 C60 H60C 109.5 . . ?
H60A C60 H60B 109.5 . . ?
H60A C60 H60C 109.5 . . ?
H60B C60 H60C 109.5 . . ?
C62 C61 S7 112.4(9) . . ?
C62 C61 C66 123.7(11) . . ?
C66 C61 S7 123.9(8) . . ?
C61 C62 H62 120.5 . . ?
C61 C62 C63 118.9(12) . . ?
C63 C62 H62 120.5 . . ?
C62 C63 C67 127.1(15) . . ?
C64 C63 C62 116.4(12) . . ?
C64 C63 C67 116.4(15) . . ?
C63 C64 H64 116.9 . . ?
C63 C64 C65 126.1(13) . . ?
C65 C64 H64 116.9 . . ?
C64 C65 S8 116.6(9) . . ?
C64 C65 C66 118.1(11) . . ?
C66 C65 S8 125.3(8) . . ?
O24 C66 C61 121.5(10) . . ?
O24 C66 C65 121.7(10) . . ?
C61 C66 C65 116.7(9) . . ?
C63 C67 C70 112.2(14) . . ?
C68 C67 C63 105.0(15) . . ?
C68 C67 C70 102.8(14) . . ?
C69 C67 C63 114.4(15) . . ?
C69 C67 C68 124.6(18) . . ?
C69 C67 C70 96.8(17) . . ?
C67 C68 H68A 109.5 . . ?
C67 C68 H68B 109.5 . . ?
C67 C68 H68C 109.5 . . ?
H68A C68 H68B 109.5 . . ?
H68A C68 H68C 109.5 . . ?
H68B C68 H68C 109.5 . . ?
C67 C69 H69A 109.5 . . ?
C67 C69 H69B 109.5 . . ?
C67 C69 H69C 109.5 . . ?
H69A C69 H69B 109.5 . . ?
H69A C69 H69C 109.5 . . ?
H69B C69 H69C 109.5 . . ?
C67 C70 H70A 109.5 . . ?
C67 C70 H70B 109.5 . . ?
C67 C70 H70C 109.5 . . ?
H70A C70 H70B 109.5 . . ?
H70A C70 H70C 109.5 . . ?
H70B C70 H70C 109.5 . . ?
C72 C71 S8 114.5(10) . . ?
C76 C71 S8 121.5(8) . . ?
C76 C71 C72 123.8(11) . . ?
C71 C72 H72 120.3 . . ?
C71 C72 C73 119.4(14) . . ?
C73 C72 H72 120.3 . . ?
C72 C73 C77 116.9(14) . . ?
C74 C73 C72 118.0(12) . . ?
C74 C73 C77 125.1(12) . . ?
C73 C74 H74 119.5 . . ?
C75 C74 C73 121.0(13) . . ?
C75 C74 H74 119.5 . . ?
C74 C75 S5 116.3(9) . . ?
C74 C75 C76 122.6(13) . . ?
C76 C75 S5 121.0(8) . . ?
O27 C76 C71 121.2(10) . . ?
O27 C76 C75 124.0(11) . . ?
C71 C76 C75 114.8(10) . . ?
C78 C77 C73 115.2(13) . . ?
C78 C77 C79 109.5(12) . . ?
C78 C77 C80 109.8(11) . . ?
C79 C77 C73 110.0(13) . . ?
C79 C77 C80 108.5(10) . . ?
C80 C77 C73 103.5(12) . . ?
C77 C78 H78A 109.5 . . ?
C77 C78 H78B 109.5 . . ?
C77 C78 H78C 109.5 . . ?
H78A C78 H78B 109.5 . . ?
H78A C78 H78C 109.5 . . ?
H78B C78 H78C 109.5 . . ?
C77 C79 H79A 109.5 . . ?
C77 C79 H79B 109.5 . . ?
C77 C79 H79C 109.5 . . ?
H79A C79 H79B 109.5 . . ?
H79A C79 H79C 109.5 . . ?
H79B C79 H79C 109.5 . . ?
C77 C80 H80A 109.5 . . ?
C77 C80 H80B 109.5 . . ?
C77 C80 H80C 109.5 . . ?
H80A C80 H80B 109.5 . . ?
H80A C80 H80C 109.5 . . ?
H80B C80 H80C 109.5 . . ?
O31 C81 O32 124.1(8) . . ?
O31 C81 C84 119.9(7) . . ?
O32 C81 C84 115.9(8) . . ?
C83 C82 C87 120.8(8) . . ?
C83 C82 C93 134.6(9) . . ?
C87 C82 C93 104.5(8) . . ?
C82 C83 H83 120.5 . . ?
C82 C83 C84 119.0(8) . . ?
C84 C83 H83 120.5 . . ?
C83 C84 C81 119.0(8) . . ?
C85 C84 C81 121.2(8) . . ?
C85 C84 C83 119.7(8) . . ?
C84 C85 H85 118.2 . . ?
C84 C85 C86 123.6(8) . . ?
C86 C85 H85 118.2 . . ?
C85 C86 H86 121.9 . . ?
C85 C86 C87 116.2(9) . . ?
C87 C86 H86 121.9 . . ?
N1 C87 C82 110.8(8) . . ?
N1 C87 C86 128.5(9) . . ?
C86 C87 C82 120.6(9) . . ?
C89 C88 N1 128.1(9) . . ?
C93 C88 N1 110.6(8) . . ?
C93 C88 C89 121.3(8) . . ?
C88 C89 H89 121.5 . . ?
C90 C89 C88 116.9(9) . . ?
C90 C89 H89 121.5 . . ?
C89 C90 H90 118.3 . . ?
C91 C90 C89 123.5(9) . . ?
C91 C90 H90 118.3 . . ?
C90 C91 C92 119.6(9) . . ?
C90 C91 C94 121.7(8) . . ?
C92 C91 C94 118.7(9) . . ?
C91 C92 H92 121.0 . . ?
C91 C92 C93 118.0(9) . . ?
C93 C92 H92 121.0 . . ?
C88 C93 C82 107.0(8) . . ?
C88 C93 C92 120.7(8) . . ?
C92 C93 C82 132.3(9) . . ?
O33 C94 O34 125.7(8) . . ?
O33 C94 C91 117.9(8) . . ?
O34 C94 C91 116.5(8) . . ?
N1 C95 H95 122.5 . . ?
C101 C95 N1 115.0(11) . . ?
C101 C95 H95 122.5 . . ?
C97 C96 H96 118.0 . . ?
C97 C96 C101 124.0(14) . . ?
C101 C96 H96 118.0 . . ?
C96 C97 H97 120.6 . . ?
C98 C97 C96 118.9(17) . . ?
C98 C97 H97 120.6 . . ?
C97 C98 C99 119.0(15) . . ?
C97 C98 C102 118.2(18) . . ?
C99 C98 C102 122.9(15) . . ?
C98 C99 H99 119.2 . . ?
C98 C99 C100 121.6(14) . . ?
C100 C99 H99 119.2 . . ?
C99 C100 H100 121.0 . . ?
C101 C100 C99 118.0(15) . . ?
C101 C100 H100 121.0 . . ?
C95 C101 C96 122.7(11) . . ?
C100 C101 C95 118.9(14) . . ?
C100 C101 C96 118.4(13) . . ?
C98 C102 C103 112.1(15) . . ?
C104 C102 C98 108.0(13) . . ?
C104 C102 C103 107.9(12) . . ?
C105 C102 C98 111.9(13) . . ?
C105 C102 C103 105.6(13) . . ?
C105 C102 C104 111.3(12) . . ?
C102 C103 H10D 109.5 . . ?
C102 C103 H10E 109.5 . . ?
C102 C103 H10F 109.5 . . ?
H10D C103 H10E 109.5 . . ?
H10D C103 H10F 109.5 . . ?
H10E C103 H10F 109.5 . . ?
C102 C104 H10G 109.5 . . ?
C102 C104 H10H 109.5 . . ?
C102 C104 H10I 109.5 . . ?
H10G C104 H10H 109.5 . . ?
H10G C104 H10I 109.5 . . ?
H10H C104 H10I 109.5 . . ?
C102 C105 H10J 109.5 . . ?
C102 C105 H10K 109.5 . . ?
C102 C105 H10L 109.5 . . ?
H10J C105 H10K 109.5 . . ?
H10J C105 H10L 109.5 . . ?
H10K C105 H10L 109.5 . . ?
O35 C106 O36 126.6(8) . . ?
O35 C106 C109 118.5(7) . . ?
O36 C106 C109 114.7(8) . . ?
C108 C107 C112 120.8(7) . . ?
C108 C107 C118 132.9(8) . . ?
C112 C107 C118 106.3(7) . . ?
C107 C108 H108 120.7 . . ?
C107 C108 C109 118.6(8) . . ?
C109 C108 H108 120.7 . . ?
C108 C109 C106 119.2(8) . . ?
C108 C109 C110 120.2(8) . . ?
C110 C109 C106 120.2(7) . . ?
C109 C110 H110 119.6 . . ?
C111 C110 C109 120.7(8) . . ?
C111 C110 H110 119.6 . . ?
C110 C111 H111 120.4 . . ?
C110 C111 C112 119.2(9) . . ?
C112 C111 H111 120.4 . . ?
N2 C112 C107 109.7(7) . . ?
N2 C112 C111 130.2(9) . . ?
C107 C112 C111 120.1(8) . . ?
N2 C113 C118 108.2(7) . . ?
C114 C113 N2 133.1(9) . . ?
C114 C113 C118 118.7(8) . . ?
C113 C114 H114 118.8 . . ?
C113 C114 C115 122.3(9) . . ?
C115 C114 H114 118.8 . . ?
C114 C115 H115 119.6 . . ?
C114 C115 C116 120.8(8) . . ?
C116 C115 H115 119.6 . . ?
C115 C116 C119 121.8(7) . . ?
C117 C116 C115 119.5(8) . . ?
C117 C116 C119 118.7(8) . . ?
C116 C117 H117 121.0 . . ?
C116 C117 C118 118.0(8) . . ?
C118 C117 H117 121.0 . . ?
C113 C118 C107 106.2(7) . . ?
C117 C118 C107 133.2(8) . . ?
C117 C118 C113 120.4(7) . . ?
O37 C119 C116 118.6(6) . . ?
O38 C119 O37 124.6(8) . . ?
O38 C119 C116 116.8(8) . . ?
N2 C120 H12A 109.6 . . ?
N2 C120 H12B 109.6 . . ?
N2 C120 C126 110.3(9) . . ?
H12A C120 H12B 108.1 . . ?
C126 C120 H12A 109.6 . . ?
C126 C120 H12B 109.6 . . ?
C122 C121 H121 119.8 . . ?
C126 C121 H121 119.8 . . ?
C126 C121 C122 120.4(10) . . ?
C121 C122 H122 119.3 . . ?
C121 C122 C123 121.5(12) . . ?
C123 C122 H122 119.3 . . ?
C122 C123 C127 117.9(13) . . ?
C124 C123 C122 115.5(13) . . ?
C124 C123 C127 126.4(13) . . ?
C123 C124 H124 119.4 . . ?
C125 C124 C123 121.2(12) . . ?
C125 C124 H124 119.4 . . ?
C124 C125 H125 120.3 . . ?
C126 C125 C124 119.5(11) . . ?
C126 C125 H125 120.3 . . ?
C121 C126 C120 118.9(9) . . ?
C121 C126 C125 121.3(11) . . ?
C125 C126 C120 119.5(9) . . ?
C123 C127 C129 105.2(14) . . ?
C128 C127 C123 116.2(14) . . ?
C128 C127 C129 106.1(16) . . ?
C128 C127 C130 123.4(18) . . ?
C130 C127 C123 96.9(15) . . ?
C130 C127 C129 107.6(15) . . ?
C127 C128 H12C 109.5 . . ?
C127 C128 H12D 109.5 . . ?
C127 C128 H12E 109.5 . . ?
H12C C128 H12D 109.5 . . ?
H12C C128 H12E 109.5 . . ?
H12D C128 H12E 109.5 . . ?
C127 C129 H12F 109.5 . . ?
C127 C129 H12G 109.5 . . ?
C127 C129 H12H 109.5 . . ?
H12F C129 H12G 109.5 . . ?
H12F C129 H12H 109.5 . . ?
H12G C129 H12H 109.5 . . ?
C127 C130 H13A 109.5 . . ?
C127 C130 H13B 109.5 . . ?
C127 C130 H13C 109.5 . . ?
H13A C130 H13B 109.5 . . ?
H13A C130 H13C 109.5 . . ?
H13B C130 H13C 109.5 . . ?
O14 C131 N3 121.0(12) . . ?
O14 C131 H131 119.5 . . ?
N3 C131 H131 119.5 . . ?
N3 C132 H13D 109.5 . . ?
N3 C132 H13E 109.5 . . ?
N3 C132 H13F 109.5 . . ?
H13D C132 H13E 109.5 . . ?
H13D C132 H13F 109.5 . . ?
H13E C132 H13F 109.5 . . ?
N3 C133 H13G 109.5 . . ?
N3 C133 H13H 109.5 . . ?
N3 C133 H13I 109.5 . . ?
H13G C133 H13H 109.5 . . ?
H13G C133 H13I 109.5 . . ?
H13H C133 H13I 109.5 . . ?
O15 C134 N4 125.0(8) . . ?
O15 C134 H134 117.5 . . ?
N4 C134 H134 117.5 . . ?
N4 C135 H13J 109.5 . . ?
N4 C135 H13K 109.5 . . ?
N4 C135 H13L 109.5 . . ?
H13J C135 H13K 109.5 . . ?
H13J C135 H13L 109.5 . . ?
H13K C135 H13L 109.5 . . ?
N4 C136 H13M 109.5 . . ?
N4 C136 H13N 109.5 . . ?
N4 C136 H13O 109.5 . . ?
H13M C136 H13N 109.5 . . ?
H13M C136 H13O 109.5 . . ?
H13N C136 H13O 109.5 . . ?
O29 C137 N5 125.2(14) . . ?
O29 C137 H137 117.4 . . ?
N5 C137 H137 117.4 . . ?
N5 C138 H13P 109.5 . . ?
N5 C138 H13Q 109.5 . . ?
N5 C138 H13R 109.5 . . ?
H13P C138 H13Q 109.5 . . ?
H13P C138 H13R 109.5 . . ?
H13Q C138 H13R 109.5 . . ?
N5 C139 H13S 109.5 . . ?
N5 C139 H13T 109.5 . . ?
N5 C139 H13U 109.5 . . ?
H13S C139 H13T 109.5 . . ?
H13S C139 H13U 109.5 . . ?
H13T C139 H13U 109.5 . . ?

loop_
_geom_bond_atom_site_label_1
_geom_bond_atom_site_label_2
_geom_bond_distance
_geom_bond_site_symmetry_2
_geom_bond_publ_flag
Ni1 O6 2.067(5) . ?
Ni1 O7 2.041(5) . ?
Ni1 O9 2.073(5) . ?
Ni1 O13 2.060(5) . ?
Ni1 O31 2.002(5) . ?
Ni1 O35 2.020(6) . ?
Ni2 O3 2.077(5) . ?
Ni2 O4 2.100(6) . ?
Ni2 O6 2.023(5) . ?
Ni2 O13 2.022(6) . ?
Ni2 O14 2.022(5) . ?
Ni2 O32 1.976(6) . ?
Ni3 O9 2.018(5) . ?
Ni3 O10 2.096(6) . ?
Ni3 O12 2.067(5) . ?
Ni3 O13 2.052(7) . ?
Ni3 O15 2.043(5) . ?
Ni3 O36 1.980(5) . ?
Ni4 O21 2.075(6) . ?
Ni4 O22 2.073(6) . ?
Ni4 O24 2.036(6) . ?
Ni4 O28 2.040(5) . ?
Ni4 O33 1.998(6) . ?
Ni4 O37 2.004(6) . ?
Ni5 O18 2.063(5) . ?
Ni5 O19 2.060(6) . ?
Ni5 O21 2.037(5) . ?
Ni5 O28 2.031(6) . ?
Ni5 O30 1.975(7) . ?
Ni5 O38 2.021(6) . ?
Ni6 O24 2.020(6) . ?
Ni6 O25 2.036(7) . ?
Ni6 O27 2.132(6) . ?
Ni6 O28 2.031(6) . ?
Ni6 O29 2.007(7) . ?
Ni6 O34 2.023(6) . ?
S1 O1 1.450(5) . ?
S1 O2 1.457(5) . ?
S1 C1 1.782(9) . ?
S1 C35 1.734(10) . ?
S2 O4 1.462(6) . ?
S2 O5 1.438(6) . ?
S2 C5 1.792(9) . ?
S2 C11 1.747(8) . ?
S3 O7 1.446(5) . ?
S3 O8 1.441(5) . ?
S3 C15 1.769(8) . ?
S3 C21 1.772(9) . ?
S4 O10 1.469(6) . ?
S4 O11 1.403(7) . ?
S4 C25 1.739(8) . ?
S4 C31 1.789(8) . ?
S5 O16 1.436(7) . ?
S5 O17 1.442(6) . ?
S5 C41 1.764(10) . ?
S5 C75 1.748(13) . ?
S6 O19 1.465(5) . ?
S6 O20 1.426(6) . ?
S6 C45 1.753(8) . ?
S6 C51 1.746(8) . ?
S7 O22 1.452(6) . ?
S7 O23 1.435(6) . ?
S7 C55 1.763(9) . ?
S7 C61 1.755(12) . ?
S8 O25 1.472(7) . ?
S8 O26 1.462(8) . ?
S8 C65 1.705(12) . ?
S8 C71 1.804(12) . ?
O3 C6 1.356(9) . ?
O6 C16 1.334(9) . ?
O9 C26 1.296(9) . ?
O12 C36 1.319(10) . ?
O14 C131 1.207(12) . ?
O15 C134 1.223(10) . ?
O18 C46 1.347(10) . ?
O21 C56 1.276(9) . ?
O24 C66 1.339(11) . ?
O27 C76 1.334(11) . ?
O29 C137 1.214(14) . ?
O30 C140 1.2167 . ?
C140 H140 0.9500 . ?
C140 N6 1.3617 . ?
N6 C141 1.4546 . ?
N6 C142 1.4507 . ?
C141 H14A 0.9800 . ?
C141 H14B 0.9800 . ?
C141 H14C 0.9800 . ?
C142 H14D 0.9800 . ?
C142 H14E 0.9800 . ?
C142 H14F 0.9800 . ?
O31 C81 1.243(10) . ?
O32 C81 1.300(9) . ?
O33 C94 1.238(10) . ?
O34 C94 1.273(10) . ?
O35 C106 1.229(10) . ?
O36 C106 1.284(10) . ?
O37 C119 1.248(10) . ?
O38 C119 1.238(8) . ?
N1 C87 1.362(11) . ?
N1 C88 1.400(11) . ?
N1 C95 1.477(12) . ?
N2 C112 1.377(10) . ?
N2 C113 1.387(11) . ?
N2 C120 1.462(11) . ?
N3 C131 1.405(12) . ?
N3 C132 1.406(17) . ?
N3 C133 1.482(16) . ?
N4 C134 1.318(10) . ?
N4 C135 1.423(11) . ?
N4 C136 1.512(12) . ?
N5 C137 1.339(13) . ?
N5 C138 1.460(19) . ?
N5 C139 1.479(19) . ?
C1 C2 1.346(11) . ?
C1 C6 1.434(11) . ?
C2 H2 0.9500 . ?
C2 C3 1.351(13) . ?
C3 C4 1.358(13) . ?
C3 C7 1.615(14) . ?
C4 H4 0.9500 . ?
C4 C5 1.409(12) . ?
C5 C6 1.355(12) . ?
C7 C8 1.555(19) . ?
C7 C9 1.566(16) . ?
C7 C10 1.517(16) . ?
C8 H8A 0.9800 . ?
C8 H8B 0.9800 . ?
C8 H8C 0.9800 . ?
C9 H9A 0.9800 . ?
C9 H9B 0.9800 . ?
C9 H9C 0.9800 . ?
C10 H10A 0.9800 . ?
C10 H10B 0.9800 . ?
C10 H10C 0.9800 . ?
C11 C12 1.417(11) . ?
C11 C16 1.409(11) . ?
C12 H12 0.9500 . ?
C12 C13 1.400(11) . ?
C13 C14 1.395(11) . ?
C13 C17 1.514(11) . ?
C14 H14 0.9500 . ?
C14 C15 1.382(10) . ?
C15 C16 1.432(10) . ?
C17 C18 1.539(13) . ?
C17 C19 1.568(12) . ?
C17 C20 1.571(13) . ?
C18 H18A 0.9800 . ?
C18 H18B 0.9800 . ?
C18 H18C 0.9800 . ?
C19 H19A 0.9800 . ?
C19 H19B 0.9800 . ?
C19 H19C 0.9800 . ?
C20 H20A 0.9800 . ?
C20 H20B 0.9800 . ?
C20 H20C 0.9800 . ?
C21 C22 1.371(11) . ?
C21 C26 1.460(11) . ?
C22 H22 0.9500 . ?
C22 C23 1.326(12) . ?
C23 C24 1.416(12) . ?
C23 C27 1.539(13) . ?
C24 H24 0.9500 . ?
C24 C25 1.439(11) . ?
C25 C26 1.413(11) . ?
C27 C28 1.564(17) . ?
C27 C29 1.596(17) . ?
C27 C30 1.360(15) . ?
C28 H28A 0.9800 . ?
C28 H28B 0.9800 . ?
C28 H28C 0.9800 . ?
C29 H29A 0.9800 . ?
C29 H29B 0.9800 . ?
C29 H29C 0.9800 . ?
C30 H30A 0.9800 . ?
C30 H30B 0.9800 . ?
C30 H30C 0.9800 . ?
C31 C32 1.355(12) . ?
C31 C36 1.394(12) . ?
C32 H32 0.9500 . ?
C32 C33 1.401(12) . ?
C33 C34 1.393(14) . ?
C33 C37 1.534(14) . ?
C34 H34 0.9500 . ?
C34 C35 1.406(12) . ?
C35 C36 1.419(11) . ?
C37 C38 1.496(18) . ?
C37 C39 1.508(18) . ?
C37 C40 1.69(2) . ?
C38 H38A 0.9800 . ?
C38 H38B 0.9800 . ?
C38 H38C 0.9800 . ?
C39 H39A 0.9800 . ?
C39 H39B 0.9800 . ?
C39 H39C 0.9800 . ?
C40 H40A 0.9800 . ?
C40 H40B 0.9800 . ?
C40 H40C 0.9800 . ?
C41 C42 1.392(12) . ?
C41 C46 1.425(12) . ?
C42 H42 0.9500 . ?
C42 C43 1.340(13) . ?
C43 C44 1.380(12) . ?
C43 C47 1.581(13) . ?
C44 H44 0.9500 . ?
C44 C45 1.409(11) . ?
C45 C46 1.380(12) . ?
C47 C48 1.531(15) . ?
C47 C49 1.525(16) . ?
C47 C50 1.551(15) . ?
C48 H48A 0.9800 . ?
C48 H48B 0.9800 . ?
C48 H48C 0.9800 . ?
C49 H49A 0.9800 . ?
C49 H49B 0.9800 . ?
C49 H49C 0.9800 . ?
C50 H50A 0.9800 . ?
C50 H50B 0.9800 . ?
C50 H50C 0.9800 . ?
C51 C52 1.408(11) . ?
C51 C56 1.431(12) . ?
C52 H52 0.9500 . ?
C52 C53 1.419(12) . ?
C53 C54 1.379(12) . ?
C53 C57 1.515(12) . ?
C54 H54 0.9500 . ?
C54 C55 1.387(11) . ?
C55 C56 1.464(12) . ?
C57 C58 1.547(13) . ?
C57 C59 1.501(14) . ?
C57 C60 1.490(14) . ?
C58 H58A 0.9800 . ?
C58 H58B 0.9800 . ?
C58 H58C 0.9800 . ?
C59 H59A 0.9800 . ?
C59 H59B 0.9800 . ?
C59 H59C 0.9800 . ?
C60 H60A 0.9800 . ?
C60 H60B 0.9800 . ?
C60 H60C 0.9800 . ?
C61 C62 1.407(14) . ?
C61 C66 1.409(14) . ?
C62 H62 0.9500 . ?
C62 C63 1.430(18) . ?
C63 C64 1.371(18) . ?
C63 C67 1.533(18) . ?
C64 H64 0.9500 . ?
C64 C65 1.392(15) . ?
C65 C66 1.434(15) . ?
C67 C68 1.49(2) . ?
C67 C69 1.34(2) . ?
C67 C70 1.627(16) . ?
C68 H68A 0.9800 . ?
C68 H68B 0.9800 . ?
C68 H68C 0.9800 . ?
C69 H69A 0.9800 . ?
C69 H69B 0.9800 . ?
C69 H69C 0.9800 . ?
C70 H70A 0.9800 . ?
C70 H70B 0.9800 . ?
C70 H70C 0.9800 . ?
C71 C72 1.411(15) . ?
C71 C76 1.360(16) . ?
C72 H72 0.9500 . ?
C72 C73 1.417(18) . ?
C73 C74 1.375(19) . ?
C73 C77 1.619(19) . ?
C74 H74 0.9500 . ?
C74 C75 1.375(15) . ?
C75 C76 1.449(14) . ?
C77 C78 1.479(15) . ?
C77 C79 1.492(15) . ?
C77 C80 1.502(15) . ?
C78 H78A 0.9800 . ?
C78 H78B 0.9800 . ?
C78 H78C 0.9800 . ?
C79 H79A 0.9800 . ?
C79 H79B 0.9800 . ?
C79 H79C 0.9800 . ?
C80 H80A 0.9800 . ?
C80 H80B 0.9800 . ?
C80 H80C 0.9800 . ?
C81 C84 1.489(12) . ?
C82 C83 1.376(12) . ?
C82 C87 1.428(13) . ?
C82 C93 1.461(11) . ?
C83 H83 0.9500 . ?
C83 C84 1.411(11) . ?
C84 C85 1.381(13) . ?
C85 H85 0.9500 . ?
C85 C86 1.397(13) . ?
C86 H86 0.9500 . ?
C86 C87 1.416(12) . ?
C88 C89 1.394(12) . ?
C88 C93 1.376(13) . ?
C89 H89 0.9500 . ?
C89 C90 1.393(13) . ?
C90 H90 0.9500 . ?
C90 C91 1.368(13) . ?
C91 C92 1.396(12) . ?
C91 C94 1.504(12) . ?
C92 H92 0.9500 . ?
C92 C93 1.422(12) . ?
C95 H95 0.9500 . ?
C95 C101 1.417(16) . ?
C96 H96 0.9500 . ?
C96 C97 1.386(18) . ?
C96 C101 1.437(18) . ?
C97 H97 0.9500 . ?
C97 C98 1.36(2) . ?
C98 C99 1.43(2) . ?
C98 C102 1.58(2) . ?
C99 H99 0.9500 . ?
C99 C100 1.466(18) . ?
C100 H100 0.9500 . ?
C100 C101 1.348(16) . ?
C102 C103 1.581(16) . ?
C102 C104 1.504(14) . ?
C102 C105 1.503(14) . ?
C103 H10D 0.9800 . ?
C103 H10E 0.9800 . ?
C103 H10F 0.9800 . ?
C104 H10G 0.9800 . ?
C104 H10H 0.9800 . ?
C104 H10I 0.9800 . ?
C105 H10J 0.9800 . ?
C105 H10K 0.9800 . ?
C105 H10L 0.9800 . ?
C106 C109 1.497(12) . ?
C107 C108 1.395(11) . ?
C107 C112 1.403(12) . ?
C107 C118 1.466(11) . ?
C108 H108 0.9500 . ?
C108 C109 1.404(11) . ?
C109 C110 1.428(12) . ?
C110 H110 0.9500 . ?
C110 C111 1.361(12) . ?
C111 H111 0.9500 . ?
C111 C112 1.426(12) . ?
C113 C114 1.330(11) . ?
C113 C118 1.428(12) . ?
C114 H114 0.9500 . ?
C114 C115 1.343(12) . ?
C115 H115 0.9500 . ?
C115 C116 1.411(12) . ?
C116 C117 1.381(10) . ?
C116 C119 1.479(12) . ?
C117 H117 0.9500 . ?
C117 C118 1.403(12) . ?
C120 H12A 0.9900 . ?
C120 H12B 0.9900 . ?
C120 C126 1.524(14) . ?
C121 H121 0.9500 . ?
C121 C122 1.410(15) . ?
C121 C126 1.350(13) . ?
C122 H122 0.9500 . ?
C122 C123 1.430(17) . ?
C123 C124 1.427(18) . ?
C123 C127 1.62(2) . ?
C124 H124 0.9500 . ?
C124 C125 1.418(17) . ?
C125 H125 0.9500 . ?
C125 C126 1.376(14) . ?
C127 C128 1.44(2) . ?
C127 C129 1.70(2) . ?
C127 C130 1.50(2) . ?
C128 H12C 0.9800 . ?
C128 H12D 0.9800 . ?
C128 H12E 0.9800 . ?
C129 H12F 0.9800 . ?
C129 H12G 0.9800 . ?
C129 H12H 0.9800 . ?
C130 H13A 0.9800 . ?
C130 H13B 0.9800 . ?
C130 H13C 0.9800 . ?
C131 H131 0.9500 . ?
C132 H13D 0.9800 . ?
C132 H13E 0.9800 . ?
C132 H13F 0.9800 . ?
C133 H13G 0.9800 . ?
C133 H13H 0.9800 . ?
C133 H13I 0.9800 . ?
C134 H134 0.9500 . ?
C135 H13J 0.9800 . ?
C135 H13K 0.9800 . ?
C135 H13L 0.9800 . ?
C136 H13M 0.9800 . ?
C136 H13N 0.9800 . ?
C136 H13O 0.9800 . ?
C137 H137 0.9500 . ?
C138 H13P 0.9800 . ?
C138 H13Q 0.9800 . ?
C138 H13R 0.9800 . ?
C139 H13S 0.9800 . ?
C139 H13T 0.9800 . ?
C139 H13U 0.9800 . ?

loop_
_geom_torsion_atom_site_label_1
_geom_torsion_atom_site_label_2
_geom_torsion_atom_site_label_3
_geom_torsion_atom_site_label_4
_geom_torsion
_geom_torsion_site_symmetry_1
_geom_torsion_site_symmetry_2
_geom_torsion_site_symmetry_3
_geom_torsion_site_symmetry_4
_geom_torsion_publ_flag
Ni1 O6 C16 C11 -177.6(6) . . . . ?
Ni1 O6 C16 C15 -1.1(11) . . . . ?
Ni1 O9 C26 C21 -3.4(11) . . . . ?
Ni1 O9 C26 C25 176.1(5) . . . . ?
Ni1 O31 C81 O32 -3.7(12) . . . . ?
Ni1 O31 C81 C84 174.4(5) . . . . ?
Ni1 O35 C106 O36 -15.3(14) . . . . ?
Ni1 O35 C106 C109 170.4(6) . . . . ?
Ni2 O3 C6 C1 148.6(6) . . . . ?
Ni2 O3 C6 C5 -35.9(11) . . . . ?
Ni2 O6 C16 C11 2.9(12) . . . . ?
Ni2 O6 C16 C15 179.4(5) . . . . ?
Ni2 O14 C131 N3 -178.5(7) . . . . ?
Ni2 O32 C81 O31 6.7(12) . . . . ?
Ni2 O32 C81 C84 -171.5(5) . . . . ?
Ni3 O9 C26 C21 -170.7(5) . . . . ?
Ni3 O9 C26 C25 8.8(11) . . . . ?
Ni3 O12 C36 C31 45.0(10) . . . . ?
Ni3 O12 C36 C35 -133.2(7) . . . . ?
Ni3 O15 C134 N4 167.0(7) . . . . ?
Ni3 O36 C106 O35 5.6(14) . . . . ?
Ni3 O36 C106 C109 -179.8(6) . . . . ?
Ni4 O21 C56 C51 173.6(6) . . . . ?
Ni4 O21 C56 C55 -5.9(13) . . . . ?
Ni4 O24 C66 C61 4.8(14) . . . . ?
Ni4 O24 C66 C65 -178.3(7) . . . . ?
Ni4 O33 C94 O34 3.0(14) . . . . ?
Ni4 O33 C94 C91 -176.8(6) . . . . ?
Ni4 O37 C119 O38 9.9(12) . . . . ?
Ni4 O37 C119 C116 -168.7(5) . . . . ?
Ni5 O18 C46 C41 158.8(7) . . . . ?
Ni5 O18 C46 C45 -24.9(13) . . . . ?
Ni5 O21 C56 C51 -6.0(13) . . . . ?
Ni5 O21 C56 C55 174.5(6) . . . . ?
Ni5 O30 C140 N6 -81.1(7) . . . . ?
Ni5 O38 C119 O37 -2.4(12) . . . . ?
Ni5 O38 C119 C116 176.2(5) . . . . ?
Ni6 O24 C66 C61 -172.7(7) . . . . ?
Ni6 O24 C66 C65 4.2(14) . . . . ?
Ni6 O27 C76 C71 37.1(15) . . . . ?
Ni6 O27 C76 C75 -145.9(8) . . . . ?
Ni6 O29 C137 N5 -162.2(8) . . . . ?
Ni6 O34 C94 O33 -12.8(14) . . . . ?
Ni6 O34 C94 C91 167.0(6) . . . . ?
S1 C1 C2 C3 179.8(9) . . . . ?
S1 C1 C6 O3 -10.5(11) . . . . ?
S1 C1 C6 C5 173.7(7) . . . . ?
S1 C35 C36 O12 5.7(12) . . . . ?
S1 C35 C36 C31 -172.7(7) . . . . ?
S2 C5 C6 O3 10.2(12) . . . . ?
S2 C5 C6 C1 -174.1(6) . . . . ?
S2 C11 C12 C13 -177.0(7) . . . . ?
S2 C11 C16 O6 -6.2(12) . . . . ?
S2 C11 C16 C15 177.2(6) . . . . ?
S3 C15 C16 O6 -4.1(10) . . . . ?
S3 C15 C16 C11 172.7(6) . . . . ?
S3 C21 C22 C23 179.7(8) . . . . ?
S3 C21 C26 O9 3.4(10) . . . . ?
S3 C21 C26 C25 -176.1(6) . . . . ?
S4 C25 C26 O9 4.1(11) . . . . ?
S4 C25 C26 C21 -176.3(6) . . . . ?
S4 C31 C32 C33 -175.9(8) . . . . ?
S4 C31 C36 O12 -8.0(11) . . . . ?
S4 C31 C36 C35 170.3(6) . . . . ?
S5 C41 C42 C43 -178.8(9) . . . . ?
S5 C41 C46 O18 -11.4(14) . . . . ?
S5 C41 C46 C45 172.1(7) . . . . ?
S5 C75 C76 O27 7.7(15) . . . . ?
S5 C75 C76 C71 -175.2(9) . . . . ?
S6 C45 C46 O18 6.0(13) . . . . ?
S6 C45 C46 C41 -177.5(7) . . . . ?
S6 C51 C52 C53 175.2(7) . . . . ?
S6 C51 C56 O21 2.9(12) . . . . ?
S6 C51 C56 C55 -177.6(6) . . . . ?
S7 C55 C56 O21 -0.2(13) . . . . ?
S7 C55 C56 C51 -179.8(6) . . . . ?
S7 C61 C62 C63 176.3(10) . . . . ?
S7 C61 C66 O24 -1.0(14) . . . . ?
S7 C61 C66 C65 -178.0(8) . . . . ?
S8 C65 C66 O24 2.2(15) . . . . ?
S8 C65 C66 C61 179.2(8) . . . . ?
S8 C71 C72 C73 -178.3(11) . . . . ?
S8 C71 C76 O27 -8.8(16) . . . . ?
S8 C71 C76 C75 174.0(8) . . . . ?
O1 S1 C1 C2 18.2(9) . . . . ?
O1 S1 C1 C6 -159.9(7) . . . . ?
O1 S1 C35 C34 -9.1(9) . . . . ?
O1 S1 C35 C36 170.7(7) . . . . ?
O2 S1 C1 C2 148.2(8) . . . . ?
O2 S1 C1 C6 -29.8(8) . . . . ?
O2 S1 C35 C34 -139.6(7) . . . . ?
O2 S1 C35 C36 40.2(8) . . . . ?
O4 S2 C5 C4 -144.1(7) . . . . ?
O4 S2 C5 C6 37.1(8) . . . . ?
O4 S2 C11 C12 154.0(6) . . . . ?
O4 S2 C11 C16 -21.8(8) . . . . ?
O5 S2 O4 Ni2 176.5(3) . . . . ?
O5 S2 C5 C4 -18.3(8) . . . . ?
O5 S2 C5 C6 162.9(7) . . . . ?
O5 S2 C11 C12 25.2(7) . . . . ?
O5 S2 C11 C16 -150.6(7) . . . . ?
O7 S3 C15 C14 -152.3(6) . . . . ?
O7 S3 C15 C16 32.9(7) . . . . ?
O7 S3 C21 C22 155.5(6) . . . . ?
O7 S3 C21 C26 -29.3(7) . . . . ?
O8 S3 O7 Ni1 179.3(4) . . . . ?
O8 S3 C15 C14 -24.2(7) . . . . ?
O8 S3 C15 C16 161.0(6) . . . . ?
O8 S3 C21 C22 26.9(8) . . . . ?
O8 S3 C21 C26 -158.0(6) . . . . ?
O10 S4 C25 C24 -155.6(6) . . . . ?
O10 S4 C25 C26 19.7(8) . . . . ?
O10 S4 C31 C32 133.0(7) . . . . ?
O10 S4 C31 C36 -44.8(8) . . . . ?
O11 S4 O10 Ni3 -176.5(3) . . . . ?
O11 S4 C25 C24 -28.6(7) . . . . ?
O11 S4 C25 C26 146.8(7) . . . . ?
O11 S4 C31 C32 7.8(8) . . . . ?
O11 S4 C31 C36 -170.0(7) . . . . ?
O16 S5 C41 C42 143.5(9) . . . . ?
O16 S5 C41 C46 -32.3(10) . . . . ?
O16 S5 C75 C74 -135.8(9) . . . . ?
O16 S5 C75 C76 40.0(10) . . . . ?
O17 S5 C41 C42 14.1(10) . . . . ?
O17 S5 C41 C46 -161.7(9) . . . . ?
O17 S5 C75 C74 -5.3(10) . . . . ?
O17 S5 C75 C76 170.4(8) . . . . ?
O19 S6 C45 C44 -147.6(7) . . . . ?
O19 S6 C45 C46 35.9(9) . . . . ?
O19 S6 C51 C52 157.7(6) . . . . ?
O19 S6 C51 C56 -27.2(8) . . . . ?
O20 S6 O19 Ni5 176.0(3) . . . . ?
O20 S6 C45 C44 -20.5(8) . . . . ?
O20 S6 C45 C46 163.0(8) . . . . ?
O20 S6 C51 C52 30.2(7) . . . . ?
O20 S6 C51 C56 -154.7(7) . . . . ?
O22 S7 C55 C54 -148.8(7) . . . . ?
O22 S7 C55 C56 32.5(9) . . . . ?
O22 S7 C61 C62 151.3(7) . . . . ?
O22 S7 C61 C66 -30.2(10) . . . . ?
O23 S7 O22 Ni4 179.5(4) . . . . ?
O23 S7 C55 C54 -20.7(9) . . . . ?
O23 S7 C55 C56 160.7(7) . . . . ?
O23 S7 C61 C62 23.0(9) . . . . ?
O23 S7 C61 C66 -158.4(8) . . . . ?
O25 S8 C65 C64 -159.5(9) . . . . ?
O25 S8 C65 C66 21.6(11) . . . . ?
O25 S8 C71 C72 136.1(10) . . . . ?
O25 S8 C71 C76 -38.8(12) . . . . ?
O26 S8 O25 Ni6 -173.5(5) . . . . ?
O26 S8 C65 C64 -32.1(10) . . . . ?
O26 S8 C65 C66 148.9(9) . . . . ?
O26 S8 C71 C72 8.4(12) . . . . ?
O26 S8 C71 C76 -166.4(10) . . . . ?
O30 C140 N6 C141 0.0 . . . . ?
O30 C140 N6 C142 -180.0 . . . . ?
O31 C81 C84 C83 9.4(12) . . . . ?
O31 C81 C84 C85 -174.7(8) . . . . ?
O32 C81 C84 C83 -172.3(7) . . . . ?
O32 C81 C84 C85 3.5(12) . . . . ?
O35 C106 C109 C108 2.3(14) . . . . ?
O35 C106 C109 C110 -170.2(9) . . . . ?
O36 C106 C109 C108 -172.6(8) . . . . ?
O36 C106 C109 C110 14.8(14) . . . . ?
N1 C88 C89 C90 179.0(10) . . . . ?
N1 C88 C93 C82 -0.4(11) . . . . ?
N1 C88 C93 C92 -177.7(8) . . . . ?
N1 C95 C101 C96 1.7(15) . . . . ?
N1 C95 C101 C100 -180.0(9) . . . . ?
N2 C113 C114 C115 -179.2(10) . . . . ?
N2 C113 C118 C107 -0.4(11) . . . . ?
N2 C113 C118 C117 -176.0(9) . . . . ?
N2 C120 C126 C121 107.1(11) . . . . ?
N2 C120 C126 C125 -79.0(12) . . . . ?
C1 S1 C35 C34 102.3(8) . . . . ?
C1 S1 C35 C36 -77.9(8) . . . . ?
C1 C2 C3 C4 5.3(17) . . . . ?
C1 C2 C3 C7 -171.1(10) . . . . ?
C2 C1 C6 O3 171.5(8) . . . . ?
C2 C1 C6 C5 -4.3(13) . . . . ?
C2 C3 C4 C5 -2.2(16) . . . . ?
C2 C3 C7 C8 56.1(14) . . . . ?
C2 C3 C7 C9 -63.8(15) . . . . ?
C2 C3 C7 C10 -179.1(11) . . . . ?
C3 C4 C5 S2 177.1(9) . . . . ?
C3 C4 C5 C6 -4.1(15) . . . . ?
C4 C3 C7 C8 -120.0(13) . . . . ?
C4 C3 C7 C9 120.1(12) . . . . ?
C4 C3 C7 C10 4.8(18) . . . . ?
C4 C5 C6 O3 -168.5(8) . . . . ?
C4 C5 C6 C1 7.2(13) . . . . ?
C5 S2 O4 Ni2 -63.4(5) . . . . ?
C5 S2 C11 C12 -91.1(7) . . . . ?
C5 S2 C11 C16 93.1(8) . . . . ?
C6 C1 C2 C3 -2.1(16) . . . . ?
C7 C3 C4 C5 174.0(10) . . . . ?
C11 S2 O4 Ni2 52.0(5) . . . . ?
C11 S2 C5 C4 98.9(8) . . . . ?
C11 S2 C5 C6 -79.9(8) . . . . ?
C11 C12 C13 C14 0.4(12) . . . . ?
C11 C12 C13 C17 -178.4(8) . . . . ?
C12 C11 C16 O6 178.2(7) . . . . ?
C12 C11 C16 C15 1.6(12) . . . . ?
C12 C13 C14 C15 -0.5(12) . . . . ?
C12 C13 C17 C18 1.2(13) . . . . ?
C12 C13 C17 C19 -120.6(9) . . . . ?
C12 C13 C17 C20 120.7(9) . . . . ?
C13 C14 C15 S3 -173.6(7) . . . . ?
C13 C14 C15 C16 1.3(13) . . . . ?
C14 C13 C17 C18 -177.5(8) . . . . ?
C14 C13 C17 C19 60.7(11) . . . . ?
C14 C13 C17 C20 -58.0(11) . . . . ?
C14 C15 C16 O6 -178.5(7) . . . . ?
C14 C15 C16 C11 -1.7(11) . . . . ?
C15 S3 O7 Ni1 -57.2(5) . . . . ?
C15 S3 C21 C22 -86.7(7) . . . . ?
C15 S3 C21 C26 88.4(7) . . . . ?
C16 C11 C12 C13 -1.0(13) . . . . ?
C17 C13 C14 C15 178.3(8) . . . . ?
C21 S3 O7 Ni1 55.3(5) . . . . ?
C21 S3 C15 C14 89.0(6) . . . . ?
C21 S3 C15 C16 -85.8(7) . . . . ?
C21 C22 C23 C24 -4.9(14) . . . . ?
C21 C22 C23 C27 179.4(9) . . . . ?
C22 C21 C26 O9 178.4(8) . . . . ?
C22 C21 C26 C25 -1.1(11) . . . . ?
C22 C23 C24 C25 2.1(13) . . . . ?
C22 C23 C27 C28 54.4(15) . . . . ?
C22 C23 C27 C29 -57.5(14) . . . . ?
C22 C23 C27 C30 179.8(11) . . . . ?
C23 C24 C25 S4 176.4(7) . . . . ?
C23 C24 C25 C26 0.9(13) . . . . ?
C24 C23 C27 C28 -121.2(11) . . . . ?
C24 C23 C27 C29 126.9(10) . . . . ?
C24 C23 C27 C30 4.2(16) . . . . ?
C24 C25 C26 O9 179.1(7) . . . . ?
C24 C25 C26 C21 -1.4(11) . . . . ?
C25 S4 O10 Ni3 -53.8(4) . . . . ?
C25 S4 C31 C32 -110.2(8) . . . . ?
C25 S4 C31 C36 72.1(8) . . . . ?
C26 C21 C22 C23 4.6(14) . . . . ?
C27 C23 C24 C25 178.2(9) . . . . ?
C31 S4 O10 Ni3 63.5(5) . . . . ?
C31 S4 C25 C24 88.8(7) . . . . ?
C31 S4 C25 C26 -95.8(7) . . . . ?
C31 C32 C33 C34 4.0(16) . . . . ?
C31 C32 C33 C37 179.2(11) . . . . ?
C32 C31 C36 O12 174.4(8) . . . . ?
C32 C31 C36 C35 -7.3(13) . . . . ?
C32 C33 C34 C35 -3.8(16) . . . . ?
C32 C33 C37 C38 15.2(19) . . . . ?
C32 C33 C37 C39 -120.6(13) . . . . ?
C32 C33 C37 C40 124.1(12) . . . . ?
C33 C34 C35 S1 177.9(9) . . . . ?
C33 C34 C35 C36 -2.0(15) . . . . ?
C34 C33 C37 C38 -169.9(13) . . . . ?
C34 C33 C37 C39 54.4(18) . . . . ?
C34 C33 C37 C40 -60.9(15) . . . . ?
C34 C35 C36 O12 -174.5(8) . . . . ?
C34 C35 C36 C31 7.2(12) . . . . ?
C35 S1 C1 C2 -93.8(8) . . . . ?
C35 S1 C1 C6 88.2(8) . . . . ?
C36 C31 C32 C33 1.7(15) . . . . ?
C37 C33 C34 C35 -179.0(11) . . . . ?
C41 S5 C75 C74 105.4(9) . . . . ?
C41 S5 C75 C76 -78.8(9) . . . . ?
C41 C42 C43 C44 7.2(17) . . . . ?
C41 C42 C43 C47 -177.7(10) . . . . ?
C42 C41 C46 O18 172.9(9) . . . . ?
C42 C41 C46 C45 -3.6(15) . . . . ?
C42 C43 C44 C45 -4.5(15) . . . . ?
C42 C43 C47 C48 48.6(14) . . . . ?
C42 C43 C47 C49 -66.8(14) . . . . ?
C42 C43 C47 C50 169.6(11) . . . . ?
C43 C44 C45 S6 -178.9(7) . . . . ?
C43 C44 C45 C46 -2.4(14) . . . . ?
C44 C43 C47 C48 -136.4(10) . . . . ?
C44 C43 C47 C49 108.3(11) . . . . ?
C44 C43 C47 C50 -15.4(15) . . . . ?
C44 C45 C46 O18 -170.3(8) . . . . ?
C44 C45 C46 C41 6.2(14) . . . . ?
C45 S6 O19 Ni5 -61.5(5) . . . . ?
C45 S6 C51 C52 -86.0(7) . . . . ?
C45 S6 C51 C56 89.1(8) . . . . ?
C46 C41 C42 C43 -3.1(17) . . . . ?
C47 C43 C44 C45 -179.6(9) . . . . ?
C51 S6 O19 Ni5 53.9(5) . . . . ?
C51 S6 C45 C44 94.5(7) . . . . ?
C51 S6 C45 C46 -82.0(8) . . . . ?
C51 C52 C53 C54 4.0(13) . . . . ?
C51 C52 C53 C57 -179.8(8) . . . . ?
C52 C51 C56 O21 177.5(8) . . . . ?
C52 C51 C56 C55 -2.9(12) . . . . ?
C52 C53 C54 C55 -5.4(14) . . . . ?
C52 C53 C57 C58 21.9(13) . . . . ?
C52 C53 C57 C59 -95.7(10) . . . . ?
C52 C53 C57 C60 144.9(9) . . . . ?
C53 C54 C55 S7 -176.0(7) . . . . ?
C53 C54 C55 C56 2.6(15) . . . . ?
C54 C53 C57 C58 -162.2(9) . . . . ?
C54 C53 C57 C59 80.2(12) . . . . ?
C54 C53 C57 C60 -39.2(13) . . . . ?
C54 C55 C56 O21 -178.7(8) . . . . ?
C54 C55 C56 C51 1.7(13) . . . . ?
C55 S7 O22 Ni4 -57.7(6) . . . . ?
C55 S7 C61 C62 -90.1(8) . . . . ?
C55 S7 C61 C66 88.4(9) . . . . ?
C56 C51 C52 C53 0.1(13) . . . . ?
C57 C53 C54 C55 178.5(9) . . . . ?
C61 S7 O22 Ni4 56.2(6) . . . . ?
C61 S7 C55 C54 93.0(8) . . . . ?
C61 S7 C55 C56 -85.6(8) . . . . ?
C61 C62 C63 C64 3.5(19) . . . . ?
C61 C62 C63 C67 -174.4(13) . . . . ?
C62 C61 C66 O24 177.4(9) . . . . ?
C62 C61 C66 C65 0.3(16) . . . . ?
C62 C63 C64 C65 -3(2) . . . . ?
C62 C63 C67 C68 11(2) . . . . ?
C62 C63 C67 C69 -129(2) . . . . ?
C62 C63 C67 C70 121.9(18) . . . . ?
C63 C64 C65 S8 -177.8(11) . . . . ?
C63 C64 C65 C66 1.2(19) . . . . ?
C64 C63 C67 C68 -166.9(14) . . . . ?
C64 C63 C67 C69 53(2) . . . . ?
C64 C63 C67 C70 -56(2) . . . . ?
C64 C65 C66 O24 -176.8(10) . . . . ?
C64 C65 C66 C61 0.3(15) . . . . ?
C65 S8 O25 Ni6 -51.6(7) . . . . ?
C65 S8 C71 C72 -106.9(10) . . . . ?
C65 S8 C71 C76 78.2(11) . . . . ?
C66 C61 C62 C63 -2.3(18) . . . . ?
C67 C63 C64 C65 175.0(13) . . . . ?
C71 S8 O25 Ni6 62.3(6) . . . . ?
C71 S8 C65 C64 85.8(10) . . . . ?
C71 S8 C65 C66 -93.1(10) . . . . ?
C71 C72 C73 C74 8(2) . . . . ?
C71 C72 C73 C77 -169.3(12) . . . . ?
C72 C71 C76 O27 176.8(11) . . . . ?
C72 C71 C76 C75 -0.4(18) . . . . ?
C72 C73 C74 C75 -8(2) . . . . ?
C72 C73 C77 C78 -34.7(19) . . . . ?
C72 C73 C77 C79 89.7(16) . . . . ?
C72 C73 C77 C80 -154.5(13) . . . . ?
C73 C74 C75 S5 179.6(11) . . . . ?
C73 C74 C75 C76 4.0(19) . . . . ?
C74 C73 C77 C78 148.7(16) . . . . ?
C74 C73 C77 C79 -87.0(18) . . . . ?
C74 C73 C77 C80 28.8(19) . . . . ?
C74 C75 C76 O27 -176.9(10) . . . . ?
C74 C75 C76 C71 0.3(17) . . . . ?
C75 S5 C41 C42 -97.4(9) . . . . ?
C75 S5 C41 C46 86.8(9) . . . . ?
C76 C71 C72 C73 -4(2) . . . . ?
C77 C73 C74 C75 168.8(12) . . . . ?
C81 C84 C85 C86 -179.2(9) . . . . ?
C82 C83 C84 C81 178.8(8) . . . . ?
C82 C83 C84 C85 2.9(13) . . . . ?
C83 C82 C87 N1 -179.0(9) . . . . ?
C83 C82 C87 C86 1.6(15) . . . . ?
C83 C82 C93 C88 177.9(10) . . . . ?
C83 C82 C93 C92 -5.2(18) . . . . ?
C83 C84 C85 C86 -3.4(14) . . . . ?
C84 C85 C86 C87 2.8(15) . . . . ?
C85 C86 C87 N1 178.8(10) . . . . ?
C85 C86 C87 C82 -1.8(14) . . . . ?
C87 N1 C88 C89 179.2(10) . . . . ?
C87 N1 C88 C93 -0.6(12) . . . . ?
C87 N1 C95 C101 -83.5(13) . . . . ?
C87 C82 C83 C84 -2.0(13) . . . . ?
C87 C82 C93 C88 1.3(11) . . . . ?
C87 C82 C93 C92 178.1(10) . . . . ?
C88 N1 C87 C82 1.5(11) . . . . ?
C88 N1 C87 C86 -179.1(10) . . . . ?
C88 N1 C95 C101 84.4(12) . . . . ?
C88 C89 C90 C91 -1.0(15) . . . . ?
C89 C88 C93 C82 179.7(9) . . . . ?
C89 C88 C93 C92 2.5(15) . . . . ?
C89 C90 C91 C92 1.9(16) . . . . ?
C89 C90 C91 C94 -176.1(9) . . . . ?
C90 C91 C92 C93 -0.6(14) . . . . ?
C90 C91 C94 O33 173.6(9) . . . . ?
C90 C91 C94 O34 -6.2(14) . . . . ?
C91 C92 C93 C82 -178.0(10) . . . . ?
C91 C92 C93 C88 -1.5(14) . . . . ?
C92 C91 C94 O33 -4.3(14) . . . . ?
C92 C91 C94 O34 175.8(9) . . . . ?
C93 C82 C83 C84 -178.3(9) . . . . ?
C93 C82 C87 N1 -1.7(11) . . . . ?
C93 C82 C87 C86 178.8(9) . . . . ?
C93 C88 C89 C90 -1.2(15) . . . . ?
C94 C91 C92 C93 177.4(8) . . . . ?
C95 N1 C87 C82 171.4(9) . . . . ?
C95 N1 C87 C86 -9.2(17) . . . . ?
C95 N1 C88 C89 9.6(17) . . . . ?
C95 N1 C88 C93 -170.2(10) . . . . ?
C96 C97 C98 C99 -3(2) . . . . ?
C96 C97 C98 C102 177.6(13) . . . . ?
C97 C96 C101 C95 178.5(12) . . . . ?
C97 C96 C101 C100 0.2(19) . . . . ?
C97 C98 C99 C100 1(2) . . . . ?
C97 C98 C102 C103 -20.3(19) . . . . ?
C97 C98 C102 C104 98.4(17) . . . . ?
C97 C98 C102 C105 -138.7(15) . . . . ?
C98 C99 C100 C101 1.5(19) . . . . ?
C99 C98 C102 C103 160.3(15) . . . . ?
C99 C98 C102 C104 -81.0(17) . . . . ?
C99 C98 C102 C105 42(2) . . . . ?
C99 C100 C101 C95 179.6(10) . . . . ?
C99 C100 C101 C96 -2.1(17) . . . . ?
C101 C96 C97 C98 2(2) . . . . ?
C102 C98 C99 C100 -179.5(12) . . . . ?
C106 C109 C110 C111 178.3(10) . . . . ?
C107 C108 C109 C106 -178.4(9) . . . . ?
C107 C108 C109 C110 -5.8(15) . . . . ?
C108 C107 C112 N2 -179.6(9) . . . . ?
C108 C107 C112 C111 -2.1(16) . . . . ?
C108 C107 C118 C113 179.8(11) . . . . ?
C108 C107 C118 C117 -5(2) . . . . ?
C108 C109 C110 C111 5.8(16) . . . . ?
C109 C110 C111 C112 -3.8(16) . . . . ?
C110 C111 C112 N2 178.9(11) . . . . ?
C110 C111 C112 C107 2.0(16) . . . . ?
C112 N2 C113 C114 179.0(11) . . . . ?
C112 N2 C113 C118 0.4(11) . . . . ?
C112 N2 C120 C126 90.1(11) . . . . ?
C112 C107 C108 C109 4.0(15) . . . . ?
C112 C107 C118 C113 0.3(11) . . . . ?
C112 C107 C118 C117 175.1(11) . . . . ?
C113 N2 C112 C107 -0.2(12) . . . . ?
C113 N2 C112 C111 -177.3(11) . . . . ?
C113 N2 C120 C126 -82.0(11) . . . . ?
C113 C114 C115 C116 -3.1(15) . . . . ?
C114 C113 C118 C107 -179.3(9) . . . . ?
C114 C113 C118 C117 5.1(15) . . . . ?
C114 C115 C116 C117 2.4(14) . . . . ?
C114 C115 C116 C119 -178.4(8) . . . . ?
C115 C116 C117 C118 2.0(13) . . . . ?
C115 C116 C119 O37 173.6(8) . . . . ?
C115 C116 C119 O38 -5.1(12) . . . . ?
C116 C117 C118 C107 -179.9(10) . . . . ?
C116 C117 C118 C113 -5.7(14) . . . . ?
C117 C116 C119 O37 -7.1(12) . . . . ?
C117 C116 C119 O38 174.1(8) . . . . ?
C118 C107 C108 C109 -175.4(10) . . . . ?
C118 C107 C112 N2 -0.1(12) . . . . ?
C118 C107 C112 C111 177.4(9) . . . . ?
C118 C113 C114 C115 -0.7(15) . . . . ?
C119 C116 C117 C118 -177.3(8) . . . . ?
C120 N2 C112 C107 -173.2(9) . . . . ?
C120 N2 C112 C111 9.7(18) . . . . ?
C120 N2 C113 C114 -7.8(18) . . . . ?
C120 N2 C113 C118 173.6(9) . . . . ?
C121 C122 C123 C124 -5(2) . . . . ?
C121 C122 C123 C127 -179.5(14) . . . . ?
C122 C121 C126 C120 176.4(11) . . . . ?
C122 C121 C126 C125 2.5(19) . . . . ?
C122 C123 C124 C125 -2(2) . . . . ?
C122 C123 C127 C128 -3(3) . . . . ?
C122 C123 C127 C129 114.2(16) . . . . ?
C122 C123 C127 C130 -135.4(16) . . . . ?
C123 C124 C125 C126 9(2) . . . . ?
C124 C123 C127 C128 -177.1(17) . . . . ?
C124 C123 C127 C129 -60(2) . . . . ?
C124 C123 C127 C130 50(2) . . . . ?
C124 C125 C126 C120 177.3(11) . . . . ?
C124 C125 C126 C121 -8.9(19) . . . . ?
C126 C121 C122 C123 5(2) . . . . ?
C127 C123 C124 C125 172.6(16) . . . . ?
C132 N3 C131 O14 0.3(16) . . . . ?
C133 N3 C131 O14 -176.6(10) . . . . ?
C135 N4 C134 O15 -8.2(15) . . . . ?
C136 N4 C134 O15 -179.8(8) . . . . ?
C138 N5 C137 O29 6.7(17) . . . . ?
C139 N5 C137 O29 -179.3(11) . . . . ?

loop_
_smtbx_masks_void_nr
_smtbx_masks_void_average_x
_smtbx_masks_void_average_y
_smtbx_masks_void_average_z
_smtbx_masks_void_volume
_smtbx_masks_void_count_electrons
_smtbx_masks_void_content
1 -0.624 -0.854 -0.201 19501.9 5317.4 '128 C3H7NO'
